data_7046919
loop_
_publ_author_name
'Friedrich, Jochen'
'Qiao, Yusen'
'Maichle-M\"ossmer, C\"acilia'
'Schelter, Eric J.'
'Anwander, Reiner'

_publ_section_title
;
 Redox-enhanced hemilability of a tris(tert-butoxy)siloxy ligand at
 cerium.
;
_journal_issue 30
_journal_name_full 'Dalton transactions (Cambridge, England : 2003)'
_journal_page_first 10113
_journal_page_last 10123
_journal_paper_doi 10.1039/c8dt01878b
_journal_volume 47
_journal_year 2018
_chemical_formula_sum 'C66 H144 Ce K N2 O22 Si4'
_chemical_formula_weight 1609.40
_chemical_properties_physical Air-sensitive,Moisture-sensitive
_space_group_crystal_system orthorhombic
_space_group_IT_number 19
_space_group_name_Hall 'P 2ac 2ab'
_space_group_name_H-M_alt 'P 21 21 21'
_symmetry_space_group_name_Hall 'P 2ac 2ab'
_symmetry_space_group_name_H-M 'P 21 21 21'
_atom_sites_solution_hydrogens geom
_audit_creation_method SHELXL-2014/7
_audit_update_record
;
2018-06-28 deposited with the CCDC.
2018-06-29 downloaded from the CCDC.
;
_cell_angle_alpha 90
_cell_angle_beta 90
_cell_angle_gamma 90
_cell_formula_units_Z 8
_cell_length_a 25.933(3)
_cell_length_b 26.147(3)
_cell_length_c 26.188(3)
_cell_measurement_reflns_used 250
_cell_measurement_temperature 100(2)
_cell_measurement_theta_max 24.42
_cell_measurement_theta_min 2.353
_cell_volume 17757(4)
_computing_cell_refinement 'SAINT V8.37A (Bruker AXS Inc., 2015)'
_computing_data_collection 'Bruker Apex3'
_computing_data_reduction 'SAINT V8.37A (Bruker AXS Inc., 2015)'
_computing_molecular_graphics Ortep/POV-Ray
_computing_publication_material 'SHELXL-2014/7 (Sheldrick, 2014)'
_computing_structure_refinement 'SHELXL-2014/7 (Sheldrick, 2014)'
_computing_structure_solution 'XT, VERSION 2014/5,SHELXS-13 (Sheldrick 2008)'
_diffrn_ambient_temperature 100(2)
_diffrn_measured_fraction_theta_full 1.000
_diffrn_measured_fraction_theta_max 0.997
_diffrn_measurement_device_type 'Bruker APEX II DUO'
_diffrn_measurement_method 'omega scans'
_diffrn_radiation_type MoK\a
_diffrn_radiation_wavelength 0.71073
_diffrn_reflns_av_R_equivalents 0.0673
_diffrn_reflns_av_unetI/netI 0.0537
_diffrn_reflns_Laue_measured_fraction_full 1.000
_diffrn_reflns_Laue_measured_fraction_max 0.997
_diffrn_reflns_limit_h_max 33
_diffrn_reflns_limit_h_min -33
_diffrn_reflns_limit_k_max 32
_diffrn_reflns_limit_k_min -33
_diffrn_reflns_limit_l_max 33
_diffrn_reflns_limit_l_min -29
_diffrn_reflns_number 196396
_diffrn_reflns_point_group_measured_fraction_full 1.000
_diffrn_reflns_point_group_measured_fraction_max 0.997
_diffrn_reflns_theta_full 25.242
_diffrn_reflns_theta_max 27.103
_diffrn_reflns_theta_min 1.352
_diffrn_source 'ImuS-focus sealed tube'
_exptl_absorpt_coefficient_mu 0.675
_exptl_absorpt_correction_T_max 0.7457
_exptl_absorpt_correction_T_min 0.6641
_exptl_absorpt_correction_type multi-scan
_exptl_absorpt_process_details sadabs
_exptl_crystal_colour yellow
_exptl_crystal_density_diffrn 1.204
_exptl_crystal_description block
_exptl_crystal_F_000 6904
_exptl_crystal_size_max 0.392
_exptl_crystal_size_mid 0.287
_exptl_crystal_size_min 0.254
_refine_diff_density_max 1.326
_refine_diff_density_min -0.683
_refine_diff_density_rms 0.065
_refine_ls_abs_structure_details
;
 Flack x determined using 15141 quotients [(I+)-(I-)]/[(I+)+(I-)]
 (Parsons, Flack and Wagner, Acta Cryst. B69 (2013) 249-259).
;
_refine_ls_abs_structure_Flack -0.048(4)
_refine_ls_extinction_method none
_refine_ls_goodness_of_fit_ref 1.027
_refine_ls_hydrogen_treatment constr
_refine_ls_matrix_type full
_refine_ls_number_parameters 1797
_refine_ls_number_reflns 39176
_refine_ls_number_restraints 1809
_refine_ls_restrained_S_all 1.018
_refine_ls_R_factor_all 0.0461
_refine_ls_R_factor_gt 0.0401
_refine_ls_shift/su_max 0.002
_refine_ls_shift/su_mean 0.000
_refine_ls_structure_factor_coef Fsqd
_refine_ls_weighting_details 'w=1/[\s^2^(Fo^2^)+(0.0163P)^2^+21.8611P] where P=(Fo^2^+2Fc^2^)/3'
_refine_ls_weighting_scheme calc
_refine_ls_wR_factor_gt 0.0860
_refine_ls_wR_factor_ref 0.0896
_reflns_Friedel_coverage 0.876
_reflns_Friedel_fraction_full 1.000
_reflns_Friedel_fraction_max 0.997
_reflns_number_gt 36244
_reflns_number_total 39176
_reflns_threshold_expression 'I > 2\s(I)'
_cod_data_source_file c8dt01878b2.cif
_cod_data_source_block 3_neumo_jfr247a_0ma
_cod_depositor_comments 'Adding full bibliography for 7046916--7046919.cif.'
_cod_original_cell_volume 17757(3)
_cod_database_code 7046919
_shelx_shelxl_version_number 2014/7
_shelx_space_group_comment
;
The symmetry employed for this shelxl refinement is uniquely defined
by the following loop, which should always be used as a source of
symmetry information in preference to the above space-group names.
They are only intended as comments.
;
_shelx_estimated_absorpt_t_min 0.778
_shelx_estimated_absorpt_t_max 0.847

loop_
_space_group_symop_operation_xyz
'x, y, z'
'-x+1/2, -y, z+1/2'
'-x, y+1/2, -z+1/2'
'x+1/2, -y+1/2, -z'

loop_
_atom_site_label
_atom_site_type_symbol
_atom_site_fract_x
_atom_site_fract_y
_atom_site_fract_z
_atom_site_U_iso_or_equiv
_atom_site_adp_type
_atom_site_occupancy
_atom_site_site_symmetry_order
_atom_site_calc_flag
_atom_site_refinement_flags_posn
_atom_site_refinement_flags_adp
_atom_site_refinement_flags_occupancy
_atom_site_disorder_assembly
_atom_site_disorder_group
C1 C 0.3016(3) 0.1231(3) 0.0670(2) 0.0269(13) Uani 1 1 d . U . . .
C2 C 0.2478(3) 0.1013(3) 0.0592(3) 0.0455(19) Uani 1 1 d . U . . .
H2A H 0.2393 0.0783 0.0875 0.068 Uiso 1 1 calc R U . . .
H2B H 0.2466 0.0823 0.0270 0.068 Uiso 1 1 calc R U . . .
H2C H 0.2227 0.1294 0.0581 0.068 Uiso 1 1 calc R U . . .
C3 C 0.3135(3) 0.1605(3) 0.0240(3) 0.0382(17) Uani 1 1 d . U . . .
H3A H 0.3483 0.1744 0.0286 0.057 Uiso 1 1 calc R U . . .
H3B H 0.2884 0.1885 0.0246 0.057 Uiso 1 1 calc R U . . .
H3C H 0.3115 0.1428 -0.0089 0.057 Uiso 1 1 calc R U . . .
C4 C 0.3405(3) 0.0804(3) 0.0672(3) 0.0435(18) Uani 1 1 d . U . . .
H4A H 0.3747 0.0941 0.0754 0.065 Uiso 1 1 calc R U . . .
H4B H 0.3416 0.0643 0.0334 0.065 Uiso 1 1 calc R U . . .
H4C H 0.3307 0.0548 0.0928 0.065 Uiso 1 1 calc R U . . .
C5 C 0.4255(2) 0.2377(2) 0.1246(2) 0.0199(12) Uani 1 1 d . U . . .
C6 C 0.4432(2) 0.2577(3) 0.0723(2) 0.0289(13) Uani 1 1 d . U . . .
H6A H 0.4146 0.2755 0.0555 0.043 Uiso 1 1 calc R U . . .
H6B H 0.4543 0.2289 0.0510 0.043 Uiso 1 1 calc R U . . .
H6C H 0.4721 0.2814 0.0769 0.043 Uiso 1 1 calc R U . . .
C7 C 0.4693(3) 0.2085(3) 0.1498(3) 0.0355(16) Uani 1 1 d . U . . .
H7A H 0.4579 0.1956 0.1831 0.053 Uiso 1 1 calc R U . . .
H7B H 0.4989 0.2313 0.1545 0.053 Uiso 1 1 calc R U . . .
H7C H 0.4794 0.1796 0.1281 0.053 Uiso 1 1 calc R U . . .
C8 C 0.4074(3) 0.2820(3) 0.1570(3) 0.0371(17) Uani 1 1 d . U . . .
H8A H 0.3981 0.2696 0.1911 0.056 Uiso 1 1 calc R U . . .
H8B H 0.3772 0.2979 0.1410 0.056 Uiso 1 1 calc R U . . .
H8C H 0.4351 0.3073 0.1599 0.056 Uiso 1 1 calc R U . . .
C9 C 0.3739(3) 0.0940(3) 0.2181(3) 0.0285(14) Uani 1 1 d . U . . .
C10 C 0.4071(3) 0.0478(3) 0.2095(3) 0.0395(17) Uani 1 1 d . U . . .
H10A H 0.3945 0.0290 0.1796 0.059 Uiso 1 1 calc R U . . .
H10B H 0.4056 0.0256 0.2396 0.059 Uiso 1 1 calc R U . . .
H10C H 0.4428 0.0585 0.2036 0.059 Uiso 1 1 calc R U . . .
C11 C 0.3914(3) 0.1240(3) 0.2650(3) 0.0369(16) Uani 1 1 d . U . . .
H11A H 0.3728 0.1566 0.2665 0.055 Uiso 1 1 calc R U . . .
H11B H 0.4285 0.1305 0.2628 0.055 Uiso 1 1 calc R U . . .
H11C H 0.3840 0.1041 0.2958 0.055 Uiso 1 1 calc R U . . .
C12 C 0.3175(2) 0.0783(3) 0.2221(3) 0.0369(17) Uani 1 1 d . U . . .
H12A H 0.2962 0.1087 0.2282 0.055 Uiso 1 1 calc R U . . .
H12B H 0.3132 0.0543 0.2505 0.055 Uiso 1 1 calc R U . . .
H12C H 0.3067 0.0619 0.1902 0.055 Uiso 1 1 calc R U . . .
C13 C 0.3386(2) 0.4174(2) 0.2713(2) 0.0214(12) Uani 1 1 d . U . . .
C14 C 0.3686(3) 0.4668(2) 0.2797(3) 0.0339(16) Uani 1 1 d . U . . .
H14A H 0.3580 0.4823 0.3121 0.051 Uiso 1 1 calc R U . . .
H14B H 0.3615 0.4906 0.2517 0.051 Uiso 1 1 calc R U . . .
H14C H 0.4056 0.4593 0.2808 0.051 Uiso 1 1 calc R U . . .
C15 C 0.3561(3) 0.3920(3) 0.2223(3) 0.0354(17) Uani 1 1 d . U . . .
H15A H 0.3404 0.3581 0.2196 0.053 Uiso 1 1 calc R U . . .
H15B H 0.3937 0.3887 0.2225 0.053 Uiso 1 1 calc R U . . .
H15C H 0.3455 0.4130 0.1931 0.053 Uiso 1 1 calc R U . . .
C16 C 0.2811(2) 0.4280(2) 0.2701(3) 0.0294(14) Uani 1 1 d . U . . .
H16A H 0.2626 0.3964 0.2616 0.044 Uiso 1 1 calc R U . . .
H16B H 0.2737 0.4541 0.2443 0.044 Uiso 1 1 calc R U . . .
H16C H 0.2699 0.4402 0.3037 0.044 Uiso 1 1 calc R U . . .
C17 C 0.4168(2) 0.2909(3) 0.3632(3) 0.0329(16) Uani 1 1 d . U . . .
C18 C 0.4263(3) 0.2425(3) 0.3913(4) 0.051(2) Uani 1 1 d . U . . .
H18A H 0.4034 0.2158 0.3782 0.076 Uiso 1 1 calc R U . . .
H18B H 0.4196 0.2478 0.4277 0.076 Uiso 1 1 calc R U . . .
H18C H 0.4623 0.2320 0.3865 0.076 Uiso 1 1 calc R U . . .
C19 C 0.4492(4) 0.3330(4) 0.3805(6) 0.096(4) Uani 1 1 d . U . . .
H19A H 0.4340 0.3656 0.3695 0.144 Uiso 1 1 calc R U . . .
H19B H 0.4837 0.3295 0.3657 0.144 Uiso 1 1 calc R U . . .
H19C H 0.4516 0.3323 0.4178 0.144 Uiso 1 1 calc R U . . .
C20 C 0.4265(4) 0.2810(4) 0.3063(4) 0.074(3) Uani 1 1 d . U . . .
H20A H 0.4186 0.3120 0.2868 0.110 Uiso 1 1 calc R U . . .
H20B H 0.4043 0.2530 0.2946 0.110 Uiso 1 1 calc R U . . .
H20C H 0.4627 0.2717 0.3011 0.110 Uiso 1 1 calc R U . . .
C21 C 0.2708(3) 0.3707(2) 0.4190(2) 0.0260(13) Uani 1 1 d . U . . .
C22 C 0.2178(3) 0.3940(4) 0.4228(3) 0.055(2) Uani 1 1 d . U . . .
H22A H 0.2118 0.4163 0.3933 0.083 Uiso 1 1 calc R U . . .
H22B H 0.2153 0.4142 0.4542 0.083 Uiso 1 1 calc R U . . .
H22C H 0.1918 0.3668 0.4234 0.083 Uiso 1 1 calc R U . . .
C23 C 0.2797(4) 0.3310(3) 0.4595(3) 0.047(2) Uani 1 1 d . U . . .
H23A H 0.3137 0.3154 0.4545 0.070 Uiso 1 1 calc R U . . .
H23B H 0.2530 0.3046 0.4571 0.070 Uiso 1 1 calc R U . . .
H23C H 0.2783 0.3472 0.4932 0.070 Uiso 1 1 calc R U . . .
C24 C 0.3108(3) 0.4136(3) 0.4241(3) 0.0411(18) Uani 1 1 d . U . . .
H24A H 0.3456 0.3989 0.4229 0.062 Uiso 1 1 calc R U . . .
H24B H 0.3058 0.4314 0.4566 0.062 Uiso 1 1 calc R U . . .
H24C H 0.3066 0.4378 0.3958 0.062 Uiso 1 1 calc R U . . .
C25 C 0.2471(2) 0.1440(2) 0.3947(2) 0.0265(13) Uani 1 1 d . U . . .
C26 C 0.2493(3) 0.1069(3) 0.4383(3) 0.0430(18) Uani 1 1 d . U . . .
H26A H 0.2547 0.0722 0.4251 0.065 Uiso 1 1 calc R U . . .
H26B H 0.2168 0.1082 0.4574 0.065 Uiso 1 1 calc R U . . .
H26C H 0.2779 0.1160 0.4610 0.065 Uiso 1 1 calc R U . . .
C27 C 0.2411(4) 0.1977(3) 0.4161(4) 0.073(3) Uani 1 1 d . U . . .
H27A H 0.2398 0.2224 0.3880 0.109 Uiso 1 1 calc R U . . .
H27B H 0.2706 0.2056 0.4382 0.109 Uiso 1 1 calc R U . . .
H27C H 0.2092 0.1998 0.4361 0.109 Uiso 1 1 calc R U . . .
C28 C 0.2948(3) 0.1423(4) 0.3632(4) 0.067(3) Uani 1 1 d . U . . .
H28A H 0.2885 0.1591 0.3304 0.101 Uiso 1 1 calc R U . . .
H28B H 0.3048 0.1066 0.3573 0.101 Uiso 1 1 calc R U . . .
H28C H 0.3227 0.1601 0.3812 0.101 Uiso 1 1 calc R U . . .
C29 C 0.1053(2) 0.2453(2) 0.3403(3) 0.0322(14) Uani 1 1 d . U . . .
C30 C 0.1409(4) 0.2896(3) 0.3389(5) 0.085(4) Uani 1 1 d . U . . .
H30A H 0.1513 0.2985 0.3738 0.128 Uiso 1 1 calc R U . . .
H30B H 0.1234 0.3189 0.3233 0.128 Uiso 1 1 calc R U . . .
H30C H 0.1715 0.2808 0.3188 0.128 Uiso 1 1 calc R U . . .
C31 C 0.0824(4) 0.2384(4) 0.2861(3) 0.071(3) Uani 1 1 d . U . . .
H31A H 0.0544 0.2133 0.2874 0.107 Uiso 1 1 calc R U . . .
H31B H 0.1093 0.2263 0.2629 0.107 Uiso 1 1 calc R U . . .
H31C H 0.0689 0.2712 0.2739 0.107 Uiso 1 1 calc R U . . .
C32 C 0.0618(4) 0.2513(4) 0.3771(4) 0.064(3) Uani 1 1 d . U . . .
H32A H 0.0396 0.2210 0.3755 0.097 Uiso 1 1 calc R U . . .
H32B H 0.0417 0.2818 0.3682 0.097 Uiso 1 1 calc R U . . .
H32C H 0.0756 0.2551 0.4118 0.097 Uiso 1 1 calc R U . . .
C33 C 0.1457(2) 0.0876(2) 0.2521(2) 0.0240(13) Uani 1 1 d . U . . .
C34 C 0.1871(3) 0.0497(3) 0.2708(3) 0.0401(17) Uani 1 1 d . U . . .
H34A H 0.1748 0.0322 0.3016 0.060 Uiso 1 1 calc R U . . .
H34B H 0.2189 0.0684 0.2787 0.060 Uiso 1 1 calc R U . . .
H34C H 0.1940 0.0244 0.2441 0.060 Uiso 1 1 calc R U . . .
C35 C 0.1638(3) 0.1129(3) 0.2046(3) 0.0447(19) Uani 1 1 d . U . . .
H35A H 0.1379 0.1377 0.1932 0.067 Uiso 1 1 calc R U . . .
H35B H 0.1690 0.0871 0.1779 0.067 Uiso 1 1 calc R U . . .
H35C H 0.1964 0.1306 0.2112 0.067 Uiso 1 1 calc R U . . .
C36 C 0.0961(3) 0.0578(3) 0.2445(3) 0.0404(18) Uani 1 1 d . U . . .
H36A H 0.0684 0.0813 0.2344 0.061 Uiso 1 1 calc R U . . .
H36B H 0.0866 0.0407 0.2765 0.061 Uiso 1 1 calc R U . . .
H36C H 0.1011 0.0321 0.2178 0.061 Uiso 1 1 calc R U . . .
C37 C 0.1259(3) 0.4195(3) 0.1925(4) 0.0518(13) Uani 1 1 d . U . . .
C41 C 0.0861(3) 0.2669(3) 0.1212(3) 0.0352(16) Uani 1 1 d . U . . .
C42 C 0.0400(3) 0.2483(5) 0.1509(4) 0.073(3) Uani 1 1 d . U . . .
H42A H 0.0517 0.2315 0.1823 0.110 Uiso 1 1 calc R U . . .
H42B H 0.0205 0.2238 0.1302 0.110 Uiso 1 1 calc R U . . .
H42C H 0.0178 0.2773 0.1596 0.110 Uiso 1 1 calc R U . . .
C43 C 0.0696(4) 0.2928(4) 0.0727(3) 0.062(3) Uani 1 1 d . U . . .
H43A H 0.1000 0.3070 0.0554 0.093 Uiso 1 1 calc R U . . .
H43B H 0.0455 0.3205 0.0808 0.093 Uiso 1 1 calc R U . . .
H43C H 0.0527 0.2679 0.0503 0.093 Uiso 1 1 calc R U . . .
C44 C 0.1226(4) 0.2239(4) 0.1093(4) 0.063(3) Uani 1 1 d . U . . .
H44A H 0.1493 0.2360 0.0858 0.095 Uiso 1 1 calc R U . . .
H44B H 0.1035 0.1957 0.0934 0.095 Uiso 1 1 calc R U . . .
H44C H 0.1387 0.2119 0.1409 0.095 Uiso 1 1 calc R U . . .
C45 C 0.2337(3) 0.3474(3) 0.0738(3) 0.0416(17) Uani 1 1 d . U . . .
C46 C 0.2622(4) 0.3867(5) 0.1021(5) 0.099(4) Uani 1 1 d . U . . .
H46A H 0.2377 0.4102 0.1184 0.149 Uiso 1 1 calc R U . . .
H46B H 0.2843 0.4059 0.0785 0.149 Uiso 1 1 calc R U . . .
H46C H 0.2836 0.3704 0.1283 0.149 Uiso 1 1 calc R U . . .
C47 C 0.2632(5) 0.2981(5) 0.0726(5) 0.097(4) Uani 1 1 d . U . . .
H47A H 0.2391 0.2694 0.0706 0.145 Uiso 1 1 calc R U . . .
H47B H 0.2840 0.2951 0.1037 0.145 Uiso 1 1 calc R U . . .
H47C H 0.2859 0.2977 0.0427 0.145 Uiso 1 1 calc R U . . .
C48 C 0.2228(4) 0.3612(5) 0.0199(4) 0.084(4) Uani 1 1 d . U . . .
H48A H 0.1964 0.3382 0.0061 0.126 Uiso 1 1 calc R U . . .
H48B H 0.2544 0.3581 -0.0003 0.126 Uiso 1 1 calc R U . . .
H48C H 0.2102 0.3966 0.0183 0.126 Uiso 1 1 calc R U . . .
C49 C 0.8677(2) 0.2688(3) 0.4239(2) 0.0282(14) Uani 1 1 d . U . . .
C50 C 0.8353(3) 0.2220(3) 0.4071(3) 0.0358(16) Uani 1 1 d . U . . .
H50A H 0.8010 0.2334 0.3963 0.054 Uiso 1 1 calc R U . . .
H50B H 0.8318 0.1982 0.4359 0.054 Uiso 1 1 calc R U . . .
H50C H 0.8525 0.2047 0.3786 0.054 Uiso 1 1 calc R U . . .
C51 C 0.9210(2) 0.2516(3) 0.4389(2) 0.0309(14) Uani 1 1 d . U . . .
H51A H 0.9417 0.2813 0.4489 0.046 Uiso 1 1 calc R U . . .
H51B H 0.9374 0.2344 0.4099 0.046 Uiso 1 1 calc R U . . .
H51C H 0.9187 0.2277 0.4677 0.046 Uiso 1 1 calc R U . . .
C52 C 0.8414(3) 0.2971(3) 0.4664(3) 0.0432(19) Uani 1 1 d . U . . .
H52A H 0.8625 0.3265 0.4765 0.065 Uiso 1 1 calc R U . . .
H52B H 0.8370 0.2742 0.4957 0.065 Uiso 1 1 calc R U . . .
H52C H 0.8076 0.3091 0.4548 0.065 Uiso 1 1 calc R U . . .
C53 C 0.9195(2) 0.3807(3) 0.2958(3) 0.0286(14) Uani 1 1 d . U . . .
C54 C 0.9207(3) 0.4071(3) 0.2431(3) 0.0397(17) Uani 1 1 d . U . . .
H54A H 0.9187 0.3811 0.2162 0.059 Uiso 1 1 calc R U . . .
H54B H 0.9529 0.4264 0.2395 0.059 Uiso 1 1 calc R U . . .
H54C H 0.8913 0.4304 0.2401 0.059 Uiso 1 1 calc R U . . .
C55 C 0.9254(3) 0.4191(3) 0.3384(3) 0.0439(18) Uani 1 1 d . U . . .
H55A H 0.9221 0.4017 0.3713 0.066 Uiso 1 1 calc R U . . .
H55B H 0.8984 0.4452 0.3354 0.066 Uiso 1 1 calc R U . . .
H55C H 0.9593 0.4354 0.3360 0.066 Uiso 1 1 calc R U . . .
C56 C 0.9614(3) 0.3402(3) 0.2990(4) 0.051(2) Uani 1 1 d . U . . .
H56A H 0.9590 0.3224 0.3318 0.077 Uiso 1 1 calc R U . . .
H56B H 0.9953 0.3566 0.2960 0.077 Uiso 1 1 calc R U . . .
H56C H 0.9570 0.3156 0.2711 0.077 Uiso 1 1 calc R U . . .
C57 C 0.7739(3) 0.4136(3) 0.3782(3) 0.0321(15) Uani 1 1 d . U . . .
C58 C 0.7260(3) 0.3845(4) 0.3971(4) 0.059(2) Uani 1 1 d . U . . .
H58A H 0.7320 0.3721 0.4319 0.088 Uiso 1 1 calc R U . . .
H58B H 0.7193 0.3553 0.3745 0.088 Uiso 1 1 calc R U . . .
H58C H 0.6961 0.4074 0.3969 0.088 Uiso 1 1 calc R U . . .
C59 C 0.7664(4) 0.4315(4) 0.3250(4) 0.066(3) Uani 1 1 d . U . . .
H59A H 0.7921 0.4578 0.3170 0.099 Uiso 1 1 calc R U . . .
H59B H 0.7317 0.4459 0.3213 0.099 Uiso 1 1 calc R U . . .
H59C H 0.7704 0.4026 0.3015 0.099 Uiso 1 1 calc R U . . .
C60 C 0.7836(4) 0.4556(4) 0.4159(4) 0.076(3) Uani 1 1 d . U . . .
H60A H 0.8110 0.4780 0.4031 0.114 Uiso 1 1 calc R U . . .
H60B H 0.7942 0.4408 0.4486 0.114 Uiso 1 1 calc R U . . .
H60C H 0.7520 0.4755 0.4207 0.114 Uiso 1 1 calc R U . . .
C61 C 0.6943(2) 0.0806(2) 0.3838(2) 0.0240(13) Uani 1 1 d . U . . .
C62 C 0.6504(3) 0.0808(3) 0.4238(3) 0.0399(17) Uani 1 1 d . U . . .
H62A H 0.6568 0.1078 0.4489 0.060 Uiso 1 1 calc R U . . .
H62B H 0.6491 0.0476 0.4411 0.060 Uiso 1 1 calc R U . . .
H62C H 0.6174 0.0872 0.4067 0.060 Uiso 1 1 calc R U . . .
C63 C 0.6839(3) 0.0397(2) 0.3441(3) 0.0305(15) Uani 1 1 d . U . . .
H63A H 0.7116 0.0398 0.3187 0.046 Uiso 1 1 calc R U . . .
H63B H 0.6509 0.0466 0.3272 0.046 Uiso 1 1 calc R U . . .
H63C H 0.6824 0.0061 0.3608 0.046 Uiso 1 1 calc R U . . .
C64 C 0.7456(3) 0.0710(3) 0.4104(3) 0.051(2) Uani 1 1 d . U . . .
H64A H 0.7734 0.0713 0.3852 0.076 Uiso 1 1 calc R U . . .
H64B H 0.7446 0.0377 0.4276 0.076 Uiso 1 1 calc R U . . .
H64C H 0.7516 0.0980 0.4357 0.076 Uiso 1 1 calc R U . . .
C65 C 0.6282(3) 0.2347(3) 0.4162(3) 0.0301(14) Uani 1 1 d . U . . .
C66 C 0.5926(4) 0.2256(4) 0.4617(3) 0.059(2) Uani 1 1 d . U . . .
H66A H 0.6026 0.1939 0.4791 0.089 Uiso 1 1 calc R U . . .
H66B H 0.5569 0.2227 0.4498 0.089 Uiso 1 1 calc R U . . .
H66C H 0.5954 0.2543 0.4856 0.089 Uiso 1 1 calc R U . . .
C67 C 0.6122(3) 0.2826(3) 0.3879(3) 0.0421(19) Uani 1 1 d . U . . .
H67A H 0.6338 0.2868 0.3575 0.063 Uiso 1 1 calc R U . . .
H67B H 0.6165 0.3124 0.4103 0.063 Uiso 1 1 calc R U . . .
H67C H 0.5760 0.2798 0.3777 0.063 Uiso 1 1 calc R U . . .
C68 C 0.6836(3) 0.2369(3) 0.4338(3) 0.0468(19) Uani 1 1 d . U . . .
H68A H 0.7062 0.2427 0.4043 0.070 Uiso 1 1 calc R U . . .
H68B H 0.6929 0.2045 0.4502 0.070 Uiso 1 1 calc R U . . .
H68C H 0.6878 0.2650 0.4583 0.070 Uiso 1 1 calc R U . . .
C69 C 0.5779(2) 0.1478(2) 0.2670(2) 0.0208(11) Uani 1 1 d . U . . .
C70 C 0.5408(2) 0.1865(3) 0.2892(3) 0.0304(15) Uani 1 1 d . U . . .
H70A H 0.5262 0.1730 0.3210 0.046 Uiso 1 1 calc R U . . .
H70B H 0.5130 0.1930 0.2647 0.046 Uiso 1 1 calc R U . . .
H70C H 0.5592 0.2184 0.2963 0.046 Uiso 1 1 calc R U . . .
C71 C 0.6036(2) 0.1690(3) 0.2189(2) 0.0293(15) Uani 1 1 d . U . . .
H71A H 0.6289 0.1443 0.2062 0.044 Uiso 1 1 calc R U . . .
H71B H 0.6211 0.2013 0.2270 0.044 Uiso 1 1 calc R U . . .
H71C H 0.5774 0.1751 0.1926 0.044 Uiso 1 1 calc R U . . .
C72 C 0.5492(3) 0.0981(2) 0.2538(3) 0.0309(15) Uani 1 1 d . U . . .
H72A H 0.5738 0.0729 0.2405 0.046 Uiso 1 1 calc R U . . .
H72B H 0.5229 0.1052 0.2278 0.046 Uiso 1 1 calc R U . . .
H72C H 0.5326 0.0845 0.2846 0.046 Uiso 1 1 calc R U . . .
C73 C 0.5895(3) 0.3685(2) 0.2288(3) 0.0295(14) Uani 1 1 d . U . . .
C74 C 0.5717(3) 0.3134(3) 0.2295(4) 0.052(2) Uani 1 1 d . U . . .
H74A H 0.6015 0.2908 0.2346 0.078 Uiso 1 1 calc R U . . .
H74B H 0.5551 0.3051 0.1969 0.078 Uiso 1 1 calc R U . . .
H74C H 0.5470 0.3084 0.2574 0.078 Uiso 1 1 calc R U . . .
C75 C 0.5454(3) 0.4050(3) 0.2187(3) 0.0395(18) Uani 1 1 d . U . . .
H75A H 0.5585 0.4402 0.2178 0.059 Uiso 1 1 calc R U . . .
H75B H 0.5197 0.4018 0.2460 0.059 Uiso 1 1 calc R U . . .
H75C H 0.5294 0.3967 0.1859 0.059 Uiso 1 1 calc R U . . .
C76 C 0.6156(3) 0.3822(3) 0.2799(3) 0.050(2) Uani 1 1 d . U . . .
H76A H 0.6255 0.4183 0.2797 0.074 Uiso 1 1 calc R U . . .
H76B H 0.6463 0.3609 0.2845 0.074 Uiso 1 1 calc R U . . .
H76C H 0.5914 0.3759 0.3080 0.074 Uiso 1 1 calc R U . . .
C77 C 0.6310(2) 0.2979(3) 0.0813(3) 0.0279(14) Uani 1 1 d . U . . .
C78 C 0.6089(3) 0.2443(3) 0.0735(3) 0.0451(19) Uani 1 1 d . U . . .
H78A H 0.6367 0.2191 0.0761 0.068 Uiso 1 1 calc R U . . .
H78B H 0.5929 0.2421 0.0396 0.068 Uiso 1 1 calc R U . . .
H78C H 0.5829 0.2374 0.0997 0.068 Uiso 1 1 calc R U . . .
C79 C 0.5884(3) 0.3376(3) 0.0793(3) 0.0390(17) Uani 1 1 d . U . . .
H79A H 0.6030 0.3715 0.0860 0.058 Uiso 1 1 calc R U . . .
H79B H 0.5623 0.3296 0.1052 0.058 Uiso 1 1 calc R U . . .
H79C H 0.5724 0.3373 0.0454 0.058 Uiso 1 1 calc R U . . .
C80 C 0.6718(3) 0.3101(3) 0.0412(3) 0.0404(18) Uani 1 1 d . U . . .
H80A H 0.6866 0.3439 0.0482 0.061 Uiso 1 1 calc R U . . .
H80B H 0.6560 0.3101 0.0072 0.061 Uiso 1 1 calc R U . . .
H80C H 0.6991 0.2842 0.0425 0.061 Uiso 1 1 calc R U . . .
C81 C 0.7409(2) 0.4212(2) 0.1487(2) 0.0231(12) Uani 1 1 d . U . . .
C82 C 0.7094(3) 0.4621(3) 0.1746(4) 0.046(2) Uani 1 1 d . U . . .
H82A H 0.6982 0.4499 0.2082 0.070 Uiso 1 1 calc R U . . .
H82B H 0.6790 0.4700 0.1537 0.070 Uiso 1 1 calc R U . . .
H82C H 0.7303 0.4930 0.1787 0.070 Uiso 1 1 calc R U . . .
C83 C 0.7616(3) 0.4418(3) 0.0979(3) 0.0385(16) Uani 1 1 d . U . . .
H83A H 0.7820 0.4152 0.0809 0.058 Uiso 1 1 calc R U . . .
H83B H 0.7835 0.4717 0.1043 0.058 Uiso 1 1 calc R U . . .
H83C H 0.7327 0.4517 0.0759 0.058 Uiso 1 1 calc R U . . .
C84 C 0.7852(3) 0.4050(3) 0.1823(3) 0.0358(16) Uani 1 1 d . U . . .
H84A H 0.8090 0.3835 0.1626 0.054 Uiso 1 1 calc R U . . .
H84B H 0.7720 0.3855 0.2115 0.054 Uiso 1 1 calc R U . . .
H84C H 0.8035 0.4354 0.1947 0.054 Uiso 1 1 calc R U . . .
C85 C 0.7559(2) 0.0973(2) 0.1644(2) 0.0241(12) Uani 1 1 d . U . . .
C86 C 0.7259(3) 0.1375(3) 0.1356(3) 0.0304(15) Uani 1 1 d . U . . .
H86A H 0.7254 0.1693 0.1554 0.046 Uiso 1 1 calc R U . . .
H86B H 0.6905 0.1255 0.1303 0.046 Uiso 1 1 calc R U . . .
H86C H 0.7423 0.1436 0.1025 0.046 Uiso 1 1 calc R U . . .
C87 C 0.7593(3) 0.0478(2) 0.1329(3) 0.0357(16) Uani 1 1 d . U . . .
H87A H 0.7795 0.0223 0.1517 0.053 Uiso 1 1 calc R U . . .
H87B H 0.7761 0.0550 0.1002 0.053 Uiso 1 1 calc R U . . .
H87C H 0.7245 0.0345 0.1268 0.053 Uiso 1 1 calc R U . . .
C88 C 0.7327(3) 0.0870(3) 0.2165(3) 0.0331(15) Uani 1 1 d . U . . .
H88A H 0.7542 0.0622 0.2349 0.050 Uiso 1 1 calc R U . . .
H88B H 0.6979 0.0731 0.2123 0.050 Uiso 1 1 calc R U . . .
H88C H 0.7310 0.1189 0.2359 0.050 Uiso 1 1 calc R U . . .
C89 C 0.8516(2) 0.2456(2) 0.1130(2) 0.0244(12) Uani 1 1 d . U . . .
C90 C 0.7997(3) 0.2709(3) 0.1049(3) 0.0387(17) Uani 1 1 d . U . . .
H90A H 0.7819 0.2744 0.1378 0.058 Uiso 1 1 calc R U . . .
H90B H 0.7788 0.2499 0.0818 0.058 Uiso 1 1 calc R U . . .
H90C H 0.8047 0.3049 0.0898 0.058 Uiso 1 1 calc R U . . .
C91 C 0.8804(3) 0.2427(3) 0.0621(3) 0.0355(15) Uani 1 1 d . U . . .
H91A H 0.9127 0.2238 0.0668 0.053 Uiso 1 1 calc R U . . .
H91B H 0.8881 0.2773 0.0500 0.053 Uiso 1 1 calc R U . . .
H91C H 0.8589 0.2250 0.0368 0.053 Uiso 1 1 calc R U . . .
C92 C 0.8828(3) 0.2743(3) 0.1526(3) 0.0375(17) Uani 1 1 d . U . . .
H92A H 0.9148 0.2557 0.1595 0.056 Uiso 1 1 calc R U . . .
H92B H 0.8627 0.2773 0.1842 0.056 Uiso 1 1 calc R U . . .
H92C H 0.8910 0.3086 0.1397 0.056 Uiso 1 1 calc R U . . .
C93 C 0.9080(2) 0.1491(3) 0.2577(3) 0.0299(14) Uani 1 1 d . U . . .
C94 C 0.9192(3) 0.2008(3) 0.2817(3) 0.0393(17) Uani 1 1 d . U . . .
H94A H 0.9462 0.2182 0.2622 0.059 Uiso 1 1 calc R U . . .
H94B H 0.9307 0.1960 0.3170 0.059 Uiso 1 1 calc R U . . .
H94C H 0.8878 0.2217 0.2814 0.059 Uiso 1 1 calc R U . . .
C95 C 0.8695(3) 0.1200(3) 0.2878(3) 0.049(2) Uani 1 1 d . U . . .
H95A H 0.8598 0.0889 0.2691 0.073 Uiso 1 1 calc R U . . .
H95B H 0.8388 0.1412 0.2933 0.073 Uiso 1 1 calc R U . . .
H95C H 0.8844 0.1105 0.3209 0.073 Uiso 1 1 calc R U . . .
C96 C 0.9582(3) 0.1197(4) 0.2520(3) 0.057(2) Uani 1 1 d . U . . .
H96A H 0.9511 0.0856 0.2383 0.085 Uiso 1 1 calc R U . . .
H96B H 0.9749 0.1166 0.2854 0.085 Uiso 1 1 calc R U . . .
H96C H 0.9811 0.1382 0.2286 0.085 Uiso 1 1 calc R U . . .
C101 C 0.0870(3) 0.5343(3) 0.3774(3) 0.0351(16) Uani 1 1 d . U . . .
H10D H 0.1159 0.5512 0.3593 0.042 Uiso 1 1 calc R U . . .
H10E H 0.0585 0.5300 0.3526 0.042 Uiso 1 1 calc R U . . .
C102 C 0.1042(3) 0.4827(3) 0.3951(3) 0.0361(17) Uani 1 1 d . U . . .
H10F H 0.1178 0.4629 0.3658 0.043 Uiso 1 1 calc R U . . .
H10G H 0.1322 0.4865 0.4205 0.043 Uiso 1 1 calc R U . . .
C103 C 0.0751(3) 0.4052(3) 0.4298(3) 0.0370(16) Uani 1 1 d . U . . .
H10H H 0.1031 0.4049 0.4555 0.044 Uiso 1 1 calc R U . . .
H10I H 0.0876 0.3872 0.3989 0.044 Uiso 1 1 calc R U . . .
C104 C 0.0290(3) 0.3783(3) 0.4505(3) 0.0358(16) Uani 1 1 d . U . . .
H10J H -0.0004 0.3823 0.4267 0.043 Uiso 1 1 calc R U . . .
H10K H 0.0364 0.3414 0.4543 0.043 Uiso 1 1 calc R U . . .
C107 C 0.1151(3) 0.5898(3) 0.4451(3) 0.0326(15) Uani 1 1 d . U . . .
H10L H 0.1306 0.6163 0.4229 0.039 Uiso 1 1 calc R U . . .
H10M H 0.1410 0.5625 0.4501 0.039 Uiso 1 1 calc R U . . .
C108 C 0.1022(3) 0.6131(3) 0.4960(3) 0.0344(15) Uani 1 1 d . U . . .
H10N H 0.1327 0.6314 0.5096 0.041 Uiso 1 1 calc R U . . .
H10O H 0.0739 0.6382 0.4918 0.041 Uiso 1 1 calc R U . . .
C109 C 0.0762(3) 0.5959(3) 0.5800(3) 0.0315(15) Uani 1 1 d . U . . .
H10P H 0.0458 0.6188 0.5782 0.038 Uiso 1 1 calc R U . . .
H10Q H 0.1060 0.6161 0.5922 0.038 Uiso 1 1 calc R U . . .
C110 C 0.0657(3) 0.5527(3) 0.6161(3) 0.0351(16) Uani 1 1 d . U . . .
H11D H 0.0943 0.5277 0.6149 0.042 Uiso 1 1 calc R U . . .
H11E H 0.0629 0.5658 0.6515 0.042 Uiso 1 1 calc R U . . .
C111 C 0.0071(3) 0.4884(3) 0.6364(3) 0.0338(16) Uani 1 1 d . U . . .
H11F H 0.0098 0.5008 0.6720 0.041 Uiso 1 1 calc R U . . .
H11G H 0.0316 0.4597 0.6318 0.041 Uiso 1 1 calc R U . . .
C112 C -0.0473(3) 0.4710(3) 0.6253(3) 0.0404(17) Uani 1 1 d . U . . .
H11H H -0.0581 0.4461 0.6517 0.049 Uiso 1 1 calc R U . . .
H11I H -0.0708 0.5008 0.6273 0.049 Uiso 1 1 calc R U . . .
C113 C 0.0377(3) 0.6092(3) 0.3974(3) 0.0359(16) Uani 1 1 d . U . . .
H11J H 0.0545 0.6221 0.3660 0.043 Uiso 1 1 calc R U . . .
H11K H 0.0359 0.6379 0.4221 0.043 Uiso 1 1 calc R U . . .
C114 C -0.0170(3) 0.5918(3) 0.3845(3) 0.0355(15) Uani 1 1 d . U . . .
H11L H -0.0359 0.6196 0.3669 0.043 Uiso 1 1 calc R U . . .
H11M H -0.0158 0.5618 0.3615 0.043 Uiso 1 1 calc R U . . .
C115 C -0.0948(3) 0.5648(3) 0.4222(3) 0.0394(17) Uani 1 1 d . U . . .
H11N H -0.0961 0.5338 0.4005 0.047 Uiso 1 1 calc R U . . .
H11O H -0.1125 0.5929 0.4039 0.047 Uiso 1 1 calc R U . . .
C116 C -0.1213(3) 0.5548(3) 0.4708(3) 0.0379(17) Uani 1 1 d . U . . .
H11P H -0.1178 0.5849 0.4934 0.045 Uiso 1 1 calc R U . . .
H11Q H -0.1584 0.5490 0.4643 0.045 Uiso 1 1 calc R U . . .
C117 C -0.1260(2) 0.4992(3) 0.5402(3) 0.0404(15) Uani 1 1 d . U . . .
H11R H -0.1636 0.4979 0.5335 0.049 Uiso 1 1 calc R U . . .
H11S H -0.1195 0.5260 0.5661 0.049 Uiso 1 1 calc R U . . .
C118 C -0.1083(3) 0.4490(3) 0.5600(3) 0.0438(18) Uani 1 1 d . U . . .
H11T H -0.1147 0.4227 0.5335 0.053 Uiso 1 1 calc R U . . .
H11U H -0.1294 0.4400 0.5902 0.053 Uiso 1 1 calc R U . . .
C119 C -0.0246(3) 0.3728(3) 0.5233(3) 0.0422(19) Uani 1 1 d . U . . .
H11V H -0.0157 0.3361 0.5260 0.051 Uiso 1 1 calc R U . . .
H11W H -0.0566 0.3760 0.5029 0.051 Uiso 1 1 calc R U . . .
C120 C -0.0330(3) 0.3950(3) 0.5759(3) 0.0454(19) Uani 1 1 d . U . . .
H12D H -0.0578 0.3731 0.5947 0.055 Uiso 1 1 calc R U . . .
H12E H 0.0000 0.3945 0.5948 0.055 Uiso 1 1 calc R U . . .
C201 C 0.6097(2) 0.4591(2) 0.5986(3) 0.0255(14) Uani 1 1 d . U . . .
H20D H 0.6382 0.4658 0.5744 0.031 Uiso 1 1 calc R U . . .
H20E H 0.6241 0.4402 0.6281 0.031 Uiso 1 1 calc R U . . .
C202 C 0.5880(3) 0.5097(2) 0.6172(2) 0.0293(14) Uani 1 1 d . U . . .
H20F H 0.5574 0.5036 0.6390 0.035 Uiso 1 1 calc R U . . .
H20G H 0.6142 0.5280 0.6377 0.035 Uiso 1 1 calc R U . . .
C203 C 0.5614(3) 0.5906(2) 0.5894(3) 0.0290(15) Uani 1 1 d . U . . .
H20H H 0.5909 0.6064 0.6075 0.035 Uiso 1 1 calc R U . . .
H20I H 0.5313 0.5903 0.6127 0.035 Uiso 1 1 calc R U . . .
C204 C 0.5491(2) 0.6203(2) 0.5421(3) 0.0303(15) Uani 1 1 d . U . . .
H20J H 0.5450 0.6570 0.5504 0.036 Uiso 1 1 calc R U . . .
H20K H 0.5774 0.6168 0.5170 0.036 Uiso 1 1 calc R U . . .
C205 C 0.4877(3) 0.6290(2) 0.4761(3) 0.0285(14) Uani 1 1 d . U . . .
H20L H 0.5125 0.6222 0.4482 0.034 Uiso 1 1 calc R U . . .
H20M H 0.4879 0.6661 0.4835 0.034 Uiso 1 1 calc R U . . .
C206 C 0.4343(3) 0.6124(3) 0.4603(3) 0.0304(14) Uani 1 1 d . U . . .
H20N H 0.4108 0.6155 0.4899 0.036 Uiso 1 1 calc R U . . .
H20O H 0.4216 0.6356 0.4332 0.036 Uiso 1 1 calc R U . . .
C207 C 0.4508(3) 0.5586(3) 0.3877(2) 0.0309(15) Uani 1 1 d . U . . .
H20P H 0.4796 0.5832 0.3833 0.037 Uiso 1 1 calc R U . . .
H20Q H 0.4223 0.5694 0.3649 0.037 Uiso 1 1 calc R U . . .
C208 C 0.4688(2) 0.5057(3) 0.3723(2) 0.0294(14) Uani 1 1 d . U . . .
H20R H 0.4415 0.4803 0.3797 0.035 Uiso 1 1 calc R U . . .
H20S H 0.4762 0.5048 0.3352 0.035 Uiso 1 1 calc R U . . .
C209 C 0.5378(3) 0.4491(2) 0.3799(2) 0.0260(13) Uani 1 1 d . U . . .
H20T H 0.5469 0.4546 0.3436 0.031 Uiso 1 1 calc R U . . .
H20U H 0.5139 0.4197 0.3821 0.031 Uiso 1 1 calc R U . . .
C210 C 0.5859(2) 0.4387(3) 0.4110(2) 0.0261(14) Uani 1 1 d . U . . .
H21A H 0.6063 0.4113 0.3947 0.031 Uiso 1 1 calc R U . . .
H21B H 0.6074 0.4699 0.4126 0.031 Uiso 1 1 calc R U . . .
C211 C 0.6155(2) 0.4097(2) 0.4913(2) 0.0257(13) Uani 1 1 d . U . . .
H21C H 0.6374 0.4401 0.4973 0.031 Uiso 1 1 calc R U . . .
H21D H 0.6362 0.3837 0.4730 0.031 Uiso 1 1 calc R U . . .
C212 C 0.5968(2) 0.3884(2) 0.5418(3) 0.0266(13) Uani 1 1 d . U . . .
H21E H 0.5729 0.3596 0.5351 0.032 Uiso 1 1 calc R U . . .
H21F H 0.6267 0.3747 0.5610 0.032 Uiso 1 1 calc R U . . .
C213 C 0.5394(3) 0.4005(3) 0.6129(3) 0.0300(14) Uani 1 1 d . U . . .
H21G H 0.5313 0.4249 0.6407 0.036 Uiso 1 1 calc R U . . .
H21H H 0.5597 0.3720 0.6277 0.036 Uiso 1 1 calc R U . . .
C214 C 0.4897(2) 0.3797(2) 0.5906(3) 0.0279(14) Uani 1 1 d . U . . .
H21I H 0.4974 0.3581 0.5606 0.034 Uiso 1 1 calc R U . . .
H21J H 0.4718 0.3584 0.6163 0.034 Uiso 1 1 calc R U . . .
C215 C 0.4085(3) 0.4039(3) 0.5582(3) 0.0308(15) Uani 1 1 d . U . . .
H21K H 0.3924 0.3810 0.5837 0.037 Uiso 1 1 calc R U . . .
H21L H 0.4125 0.3847 0.5258 0.037 Uiso 1 1 calc R U . . .
C216 C 0.3757(3) 0.4493(3) 0.5499(3) 0.0351(16) Uani 1 1 d . U . . .
H21M H 0.3398 0.4387 0.5430 0.042 Uiso 1 1 calc R U . . .
H21N H 0.3758 0.4711 0.5808 0.042 Uiso 1 1 calc R U . . .
C217 C 0.3652(3) 0.5214(3) 0.4964(3) 0.0350(16) Uani 1 1 d . U . . .
H21O H 0.3718 0.5484 0.5221 0.042 Uiso 1 1 calc R U . . .
H21P H 0.3281 0.5125 0.4976 0.042 Uiso 1 1 calc R U . . .
C218 C 0.3793(3) 0.5403(3) 0.4442(3) 0.0322(15) Uani 1 1 d . U . . .
H21Q H 0.3754 0.5120 0.4194 0.039 Uiso 1 1 calc R U . . .
H21R H 0.3551 0.5679 0.4343 0.039 Uiso 1 1 calc R U . . .
K1 K 0.00896(5) 0.50743(5) 0.49583(5) 0.0207(3) Uani 1 1 d . U . . .
K2 K 0.50293(5) 0.49320(5) 0.50798(5) 0.0188(3) Uani 1 1 d . U . . .
N1 N 0.0694(2) 0.5680(2) 0.4194(2) 0.0273(12) Uani 1 1 d . U . . .
N2 N -0.0526(2) 0.4471(2) 0.5747(2) 0.0348(13) Uani 1 1 d . U . . .
N3 N 0.5705(2) 0.4267(2) 0.5731(2) 0.0235(11) Uani 1 1 d . U . . .
N4 N 0.4328(2) 0.5601(2) 0.4416(2) 0.0256(11) Uani 1 1 d . U . . .
O1 O 0.31824(17) 0.20427(17) 0.19544(17) 0.0292(10) Uani 1 1 d . U . . .
O2 O 0.29985(16) 0.14932(17) 0.11446(16) 0.0243(9) Uani 1 1 d . U . . .
O3 O 0.38320(17) 0.20446(17) 0.11347(16) 0.0219(9) Uani 1 1 d . U . . .
O4 O 0.38139(16) 0.12576(15) 0.17316(16) 0.0239(9) Uani 1 1 d . U . . .
O5 O 0.30234(18) 0.29828(17) 0.28843(18) 0.0312(10) Uani 1 1 d . U . . .
O6 O 0.35186(15) 0.38508(15) 0.31361(16) 0.0195(9) Uani 1 1 d . U . . .
O7 O 0.36450(16) 0.30546(17) 0.37201(17) 0.0262(10) Uani 1 1 d . U . . .
O8 O 0.27330(15) 0.34695(16) 0.37059(16) 0.0217(9) Uani 1 1 d . U . . .
O9 O 0.21066(17) 0.19498(17) 0.28443(18) 0.0287(10) Uani 1 1 d . U . . .
O10 O 0.20245(15) 0.13163(18) 0.36505(17) 0.0265(10) Uani 1 1 d . U . . .
O11 O 0.13146(18) 0.19994(17) 0.35206(19) 0.0311(11) Uani 1 1 d . U . . .
O12 O 0.13577(18) 0.12305(17) 0.29275(17) 0.0281(10) Uani 1 1 d . U . . .
O13 O 0.20785(19) 0.2938(2) 0.1850(2) 0.0485(15) Uani 1 1 d . U . . .
O14 O 0.1623(2) 0.3796(2) 0.1890(2) 0.0514(14) Uani 1 1 d . U . . .
O15 O 0.1102(2) 0.3045(2) 0.1534(2) 0.0459(13) Uani 1 1 d . U . . .
O16 O 0.18406(18) 0.34015(19) 0.09681(19) 0.0358(11) Uani 1 1 d . U . . .
O17 O 0.78989(16) 0.30162(16) 0.32101(17) 0.0264(10) Uani 1 1 d . U . . .
O18 O 0.87049(17) 0.35626(17) 0.29696(17) 0.0275(10) Uani 1 1 d . U . . .
O19 O 0.87585(15) 0.30146(16) 0.37994(16) 0.0205(9) Uani 1 1 d . U . . .
O20 O 0.81671(16) 0.38036(16) 0.38148(16) 0.0247(9) Uani 1 1 d . U . . .
O21 O 0.68526(18) 0.21217(16) 0.30675(18) 0.0310(11) Uani 1 1 d . U . . .
O22 O 0.69833(15) 0.12883(16) 0.36011(17) 0.0238(9) Uani 1 1 d . U . . .
O23 O 0.61937(17) 0.19191(16) 0.38291(17) 0.0265(10) Uani 1 1 d . U . . .
O24 O 0.61639(15) 0.13351(15) 0.30333(16) 0.0218(9) Uani 1 1 d . U . . .
O25 O 0.70343(16) 0.31325(16) 0.21577(16) 0.0250(9) Uani 1 1 d . U . . .
O26 O 0.62599(16) 0.37643(16) 0.18909(16) 0.0227(9) Uani 1 1 d . U . . .
O27 O 0.65402(17) 0.29595(16) 0.13120(16) 0.0245(9) Uani 1 1 d . U . . .
O28 O 0.70911(17) 0.37882(16) 0.13559(17) 0.0234(9) Uani 1 1 d . U . . .
O29 O 0.79762(15) 0.20398(15) 0.22045(16) 0.0223(9) Uani 1 1 d . U . . .
O30 O 0.80864(15) 0.11278(15) 0.17238(16) 0.0220(9) Uani 1 1 d . U . . .
O31 O 0.84205(17) 0.19348(15) 0.12781(16) 0.0233(9) Uani 1 1 d . U . . .
O32 O 0.89030(16) 0.15858(17) 0.20605(16) 0.0245(9) Uani 1 1 d . U . . .
O101 O 0.06221(18) 0.45620(18) 0.41732(19) 0.0313(11) Uani 1 1 d . U . . .
O102 O 0.01636(17) 0.39988(16) 0.49889(18) 0.0295(10) Uani 1 1 d . U . . .
O103 O 0.08708(18) 0.57508(17) 0.53045(18) 0.0297(10) Uani 1 1 d . U . . .
O104 O 0.01897(18) 0.52893(18) 0.60146(18) 0.0308(10) Uani 1 1 d . U . . .
O105 O -0.09973(16) 0.51107(17) 0.4951(2) 0.0358(11) Uani 1 1 d . U . . .
O106 O -0.04303(18) 0.57849(19) 0.43115(18) 0.0331(11) Uani 1 1 d . U . . .
O201 O 0.57400(16) 0.53967(16) 0.57420(17) 0.0243(9) Uani 1 1 d . U . . .
O202 O 0.50229(16) 0.60072(15) 0.52099(17) 0.0236(9) Uani 1 1 d . U . . .
O203 O 0.57131(16) 0.42354(16) 0.46136(16) 0.0239(9) Uani 1 1 d . U . . .
O204 O 0.51413(15) 0.49349(17) 0.40019(16) 0.0247(9) Uani 1 1 d . U . . .
O205 O 0.45798(16) 0.42108(16) 0.57608(17) 0.0262(10) Uani 1 1 d . U . . .
O206 O 0.39578(17) 0.47730(18) 0.50733(17) 0.0295(10) Uani 1 1 d . U . . .
Si1 Si 0.34508(6) 0.17239(6) 0.15169(6) 0.0185(3) Uani 1 1 d . U . . .
Si2 Si 0.32274(6) 0.33313(6) 0.33410(6) 0.0188(3) Uani 1 1 d . U . . .
Si3 Si 0.17293(6) 0.16474(6) 0.32149(6) 0.0165(3) Uani 1 1 d . U . . .
Si4 Si 0.16774(7) 0.32807(7) 0.15591(7) 0.0274(4) Uani 1 1 d . U . . .
Si5 Si 0.83586(6) 0.33407(6) 0.34412(6) 0.0164(3) Uani 1 1 d . U . . .
Si6 Si 0.65572(6) 0.16889(6) 0.33737(7) 0.0186(3) Uani 1 1 d . U . . .
Si7 Si 0.67443(6) 0.34041(6) 0.16987(6) 0.0175(3) Uani 1 1 d . U . . .
Si8 Si 0.83234(6) 0.16950(6) 0.18464(6) 0.0154(3) Uani 1 1 d . U . . .
Ce1 Ce 0.25746(2) 0.24851(2) 0.23688(2) 0.01754(7) Uani 1 1 d . U . . .
Ce2 Ce 0.74512(2) 0.25626(2) 0.26439(2) 0.01362(6) Uani 1 1 d . U . . .
C38 C 0.1511(4) 0.4665(4) 0.2123(5) 0.0518(13) Uani 0.731(8) 1 d . U P A 1
H38A H 0.1722 0.4819 0.1853 0.078 Uiso 0.731(8) 1 calc R U P A 1
H38B H 0.1732 0.4576 0.2414 0.078 Uiso 0.731(8) 1 calc R U P A 1
H38C H 0.1247 0.4909 0.2233 0.078 Uiso 0.731(8) 1 calc R U P A 1
C39 C 0.0832(4) 0.4003(4) 0.2287(5) 0.0518(13) Uani 0.731(8) 1 d . U P A 1
H39A H 0.0684 0.3686 0.2151 0.078 Uiso 0.731(8) 1 calc R U P A 1
H39B H 0.0561 0.4264 0.2315 0.078 Uiso 0.731(8) 1 calc R U P A 1
H39C H 0.0979 0.3938 0.2625 0.078 Uiso 0.731(8) 1 calc R U P A 1
C40 C 0.1032(5) 0.4293(5) 0.1401(5) 0.0518(13) Uani 0.731(8) 1 d . U P A 1
H40A H 0.0862 0.3982 0.1278 0.078 Uiso 0.731(8) 1 calc R U P A 1
H40B H 0.1308 0.4389 0.1165 0.078 Uiso 0.731(8) 1 calc R U P A 1
H40C H 0.0780 0.4571 0.1423 0.078 Uiso 0.731(8) 1 calc R U P A 1
C38A C 0.1220(12) 0.4260(12) 0.2477(13) 0.0518(13) Uani 0.269(8) 1 d . U P A 2
H38D H 0.1232 0.3925 0.2644 0.078 Uiso 0.269(8) 1 calc R U P A 2
H38E H 0.0893 0.4429 0.2560 0.078 Uiso 0.269(8) 1 calc R U P A 2
H38F H 0.1507 0.4471 0.2598 0.078 Uiso 0.269(8) 1 calc R U P A 2
C39A C 0.0761(12) 0.4316(12) 0.1681(14) 0.0518(13) Uani 0.269(8) 1 d . U P A 2
H39D H 0.0724 0.4116 0.1367 0.078 Uiso 0.269(8) 1 calc R U P A 2
H39E H 0.0748 0.4682 0.1600 0.078 Uiso 0.269(8) 1 calc R U P A 2
H39F H 0.0479 0.4231 0.1916 0.078 Uiso 0.269(8) 1 calc R U P A 2
C40A C 0.1681(12) 0.4580(12) 0.1714(14) 0.0518(13) Uani 0.269(8) 1 d . U P A 2
H40D H 0.1846 0.4756 0.2001 0.078 Uiso 0.269(8) 1 calc R U P A 2
H40E H 0.1515 0.4833 0.1491 0.078 Uiso 0.269(8) 1 calc R U P A 2
H40F H 0.1941 0.4390 0.1520 0.078 Uiso 0.269(8) 1 calc R U P A 2

loop_
_atom_site_aniso_label
_atom_site_aniso_U_11
_atom_site_aniso_U_22
_atom_site_aniso_U_33
_atom_site_aniso_U_23
_atom_site_aniso_U_13
_atom_site_aniso_U_12
C1 0.032(3) 0.031(3) 0.018(3) -0.001(2) -0.003(2) -0.006(3)
C2 0.044(4) 0.054(4) 0.038(4) 0.002(3) -0.010(3) -0.018(4)
C3 0.051(4) 0.043(4) 0.020(3) 0.001(3) -0.002(3) -0.011(3)
C4 0.055(4) 0.043(4) 0.032(4) -0.012(3) -0.003(3) 0.002(3)
C5 0.022(2) 0.016(3) 0.022(3) 0.000(2) 0.000(2) -0.001(2)
C6 0.031(3) 0.027(3) 0.029(3) 0.001(3) 0.005(2) -0.004(3)
C7 0.030(3) 0.037(4) 0.039(4) 0.009(3) -0.009(3) -0.005(3)
C8 0.047(4) 0.027(3) 0.037(4) -0.005(3) 0.013(3) -0.009(3)
C9 0.032(3) 0.034(3) 0.020(3) 0.014(3) -0.003(2) -0.003(3)
C10 0.042(4) 0.034(4) 0.042(4) 0.016(3) -0.002(3) 0.002(3)
C11 0.035(4) 0.049(4) 0.026(4) 0.009(3) -0.006(3) 0.005(3)
C12 0.031(3) 0.037(4) 0.042(4) 0.016(3) 0.001(3) -0.004(3)
C13 0.032(3) 0.020(3) 0.013(3) 0.004(2) 0.000(2) 0.002(2)
C14 0.047(4) 0.021(3) 0.034(4) 0.009(3) -0.009(3) -0.006(3)
C15 0.048(4) 0.036(4) 0.023(4) 0.006(3) 0.004(3) 0.006(3)
C16 0.033(3) 0.030(3) 0.024(4) 0.009(3) -0.005(3) 0.006(2)
C17 0.017(3) 0.030(3) 0.051(4) 0.016(3) 0.007(3) 0.008(2)
C18 0.041(4) 0.036(4) 0.075(6) 0.025(4) 0.011(4) 0.012(3)
C19 0.035(4) 0.057(6) 0.197(13) -0.012(7) -0.019(6) 0.001(4)
C20 0.063(6) 0.086(7) 0.071(6) 0.025(5) 0.024(4) 0.042(5)
C21 0.034(3) 0.025(3) 0.018(3) -0.006(2) 0.003(2) 0.004(2)
C22 0.048(4) 0.071(6) 0.046(5) -0.017(4) 0.012(4) 0.019(4)
C23 0.081(6) 0.034(4) 0.024(4) 0.005(3) 0.017(4) 0.014(4)
C24 0.066(5) 0.034(4) 0.023(4) -0.010(3) 0.001(3) -0.008(3)
C25 0.023(3) 0.030(3) 0.026(3) 0.003(2) -0.007(3) -0.004(2)
C26 0.029(4) 0.067(5) 0.033(4) 0.019(3) -0.006(3) 0.003(3)
C27 0.088(7) 0.050(4) 0.080(7) -0.017(4) -0.050(6) 0.011(5)
C28 0.026(4) 0.111(9) 0.065(6) 0.040(5) -0.002(4) 0.001(4)
C29 0.037(3) 0.020(3) 0.039(4) 0.000(3) -0.001(3) 0.009(3)
C30 0.058(5) 0.026(4) 0.172(12) 0.008(5) -0.003(6) 0.009(4)
C31 0.090(6) 0.072(6) 0.051(5) -0.008(4) -0.018(4) 0.046(5)
C32 0.079(5) 0.048(5) 0.066(6) 0.002(4) 0.016(4) 0.036(5)
C33 0.033(3) 0.027(3) 0.012(3) -0.005(2) -0.002(2) -0.003(2)
C34 0.045(4) 0.035(4) 0.041(4) -0.002(3) 0.001(3) 0.006(3)
C35 0.062(5) 0.048(5) 0.023(4) 0.000(3) 0.001(3) -0.002(4)
C36 0.039(4) 0.041(4) 0.041(5) -0.013(3) -0.001(3) -0.007(3)
C37 0.045(3) 0.048(3) 0.063(4) 0.000(3) 0.005(2) 0.009(2)
C41 0.040(3) 0.036(4) 0.030(4) 0.002(3) -0.004(3) -0.002(3)
C42 0.060(5) 0.108(8) 0.053(5) -0.006(6) 0.002(4) -0.027(6)
C43 0.084(7) 0.056(5) 0.047(5) 0.007(4) -0.022(5) 0.011(5)
C44 0.081(6) 0.046(5) 0.063(6) 0.016(4) 0.005(5) 0.009(4)
C45 0.029(3) 0.061(5) 0.034(4) 0.010(3) 0.007(3) 0.011(3)
C46 0.070(7) 0.147(9) 0.081(8) -0.034(7) 0.032(6) -0.041(7)
C47 0.093(8) 0.106(7) 0.091(8) 0.037(6) 0.049(7) 0.054(6)
C48 0.046(5) 0.157(11) 0.049(5) 0.030(6) 0.010(4) 0.008(6)
C49 0.033(3) 0.033(3) 0.019(3) 0.008(3) 0.006(2) 0.007(2)
C50 0.034(4) 0.037(4) 0.037(4) 0.009(3) 0.002(3) -0.004(3)
C51 0.034(3) 0.035(4) 0.024(3) -0.002(3) -0.004(2) 0.006(3)
C52 0.058(5) 0.046(4) 0.026(4) 0.006(3) 0.013(3) 0.016(4)
C53 0.021(3) 0.029(3) 0.036(4) 0.015(3) 0.004(3) -0.002(2)
C54 0.039(4) 0.043(4) 0.036(4) 0.015(3) 0.005(3) -0.003(3)
C55 0.033(4) 0.047(4) 0.051(5) 0.006(3) -0.007(3) -0.013(3)
C56 0.026(3) 0.053(5) 0.076(6) 0.028(4) 0.019(4) 0.007(3)
C57 0.030(3) 0.032(3) 0.034(4) -0.002(3) 0.009(3) 0.009(3)
C58 0.037(4) 0.057(5) 0.082(7) -0.002(5) 0.007(4) 0.008(4)
C59 0.077(6) 0.066(6) 0.056(5) 0.016(4) 0.008(4) 0.036(5)
C60 0.093(7) 0.054(5) 0.081(7) -0.029(5) -0.016(6) 0.029(5)
C61 0.030(3) 0.019(3) 0.023(3) 0.001(2) -0.007(2) 0.003(2)
C62 0.052(4) 0.034(4) 0.034(4) 0.005(3) 0.007(3) 0.005(3)
C63 0.041(4) 0.025(3) 0.026(3) 0.001(3) -0.003(3) -0.002(3)
C64 0.044(4) 0.044(4) 0.064(6) -0.001(4) -0.027(4) 0.007(3)
C65 0.036(3) 0.030(3) 0.024(3) -0.005(3) 0.005(3) 0.004(3)
C66 0.069(6) 0.065(6) 0.044(5) -0.009(4) 0.024(4) -0.005(4)
C67 0.048(5) 0.033(4) 0.045(5) -0.003(3) 0.001(4) 0.006(3)
C68 0.044(4) 0.050(5) 0.046(5) -0.015(4) -0.013(3) -0.001(3)
C69 0.019(2) 0.026(3) 0.018(3) 0.003(2) -0.001(2) 0.003(2)
C70 0.027(3) 0.039(4) 0.026(4) -0.004(3) -0.004(3) 0.009(3)
C71 0.028(3) 0.035(4) 0.025(3) 0.007(3) 0.003(2) 0.005(3)
C72 0.033(3) 0.031(3) 0.029(4) 0.003(3) -0.010(3) -0.002(2)
C73 0.035(3) 0.027(3) 0.026(3) 0.006(3) 0.010(3) 0.007(2)
C74 0.062(5) 0.031(3) 0.062(6) 0.000(3) 0.033(4) -0.001(3)
C75 0.034(3) 0.041(4) 0.044(5) 0.002(3) 0.011(3) 0.010(3)
C76 0.061(5) 0.057(5) 0.032(4) -0.004(3) 0.003(4) 0.027(4)
C77 0.028(3) 0.035(3) 0.021(3) -0.006(3) -0.003(2) -0.012(3)
C78 0.055(4) 0.038(4) 0.042(4) -0.012(3) -0.001(3) -0.022(4)
C79 0.037(4) 0.052(4) 0.029(4) 0.004(3) -0.011(3) 0.000(3)
C80 0.039(4) 0.061(5) 0.021(4) -0.005(3) 0.000(3) -0.016(3)
C81 0.023(3) 0.019(3) 0.027(3) -0.003(2) 0.000(2) 0.001(2)
C82 0.033(4) 0.027(4) 0.079(6) -0.021(4) 0.005(4) -0.003(3)
C83 0.040(4) 0.037(4) 0.039(4) 0.006(3) 0.000(3) -0.009(3)
C84 0.036(4) 0.033(4) 0.039(4) -0.001(3) -0.011(3) -0.007(3)
C85 0.024(3) 0.021(3) 0.028(3) -0.006(2) 0.006(2) -0.005(2)
C86 0.028(3) 0.035(4) 0.028(4) -0.005(3) -0.005(3) -0.004(3)
C87 0.037(4) 0.027(3) 0.043(4) -0.014(3) 0.010(3) -0.009(3)
C88 0.033(3) 0.027(3) 0.039(4) 0.003(3) 0.012(3) -0.006(3)
C89 0.035(3) 0.017(3) 0.021(3) 0.003(2) 0.009(2) -0.002(2)
C90 0.047(4) 0.034(4) 0.035(4) 0.010(3) 0.005(3) 0.011(3)
C91 0.047(4) 0.029(4) 0.031(3) 0.004(3) 0.012(3) -0.004(3)
C92 0.052(4) 0.021(3) 0.040(4) -0.002(3) 0.011(3) -0.013(3)
C93 0.036(3) 0.034(3) 0.019(3) -0.007(3) -0.010(3) 0.013(2)
C94 0.047(4) 0.044(4) 0.028(4) -0.013(3) -0.009(3) 0.006(3)
C95 0.067(5) 0.047(5) 0.031(4) 0.008(4) -0.010(4) 0.008(4)
C96 0.061(5) 0.074(6) 0.035(5) -0.017(4) -0.030(4) 0.040(4)
C101 0.039(4) 0.040(4) 0.026(4) 0.003(3) 0.013(3) -0.004(3)
C102 0.034(4) 0.042(4) 0.032(4) -0.007(3) 0.014(3) 0.000(3)
C103 0.039(4) 0.036(4) 0.036(4) -0.001(3) -0.001(3) 0.014(3)
C104 0.041(4) 0.023(3) 0.043(4) -0.003(3) -0.003(3) 0.005(3)
C107 0.030(3) 0.035(4) 0.033(4) 0.002(3) 0.008(3) -0.008(3)
C108 0.036(4) 0.031(3) 0.036(4) 0.002(3) 0.000(3) -0.008(3)
C109 0.032(3) 0.034(4) 0.029(3) -0.011(3) -0.003(3) -0.008(3)
C110 0.032(3) 0.046(4) 0.028(4) 0.003(3) -0.001(3) 0.001(3)
C111 0.044(4) 0.036(4) 0.021(3) 0.008(3) 0.012(3) 0.004(3)
C112 0.046(4) 0.036(4) 0.039(4) 0.007(3) 0.016(3) -0.003(3)
C113 0.044(4) 0.033(4) 0.030(4) 0.009(3) -0.002(3) -0.003(3)
C114 0.045(4) 0.040(4) 0.022(3) 0.005(3) -0.004(3) 0.005(3)
C115 0.029(3) 0.039(4) 0.050(4) -0.002(3) -0.010(3) 0.005(3)
C116 0.022(3) 0.037(4) 0.055(5) -0.004(3) -0.005(3) 0.005(3)
C117 0.022(3) 0.044(4) 0.055(4) -0.006(4) 0.014(3) -0.003(3)
C118 0.033(3) 0.046(4) 0.052(5) 0.000(3) 0.017(3) -0.013(3)
C119 0.048(4) 0.019(3) 0.059(5) 0.004(3) 0.012(4) -0.005(3)
C120 0.058(5) 0.029(4) 0.050(5) 0.013(3) 0.021(4) -0.009(3)
C201 0.028(3) 0.027(3) 0.022(3) 0.001(2) -0.008(3) 0.001(2)
C202 0.035(3) 0.028(3) 0.025(3) -0.004(3) -0.009(3) -0.001(3)
C203 0.035(3) 0.021(3) 0.031(4) -0.009(3) -0.007(3) -0.003(3)
C204 0.027(3) 0.020(3) 0.044(4) -0.002(3) -0.002(3) -0.006(2)
C205 0.038(3) 0.018(3) 0.030(4) 0.002(3) -0.001(3) 0.003(2)
C206 0.036(3) 0.029(3) 0.026(4) 0.009(3) -0.002(3) 0.008(3)
C207 0.040(4) 0.035(3) 0.018(3) 0.008(3) -0.005(3) 0.003(3)
C208 0.033(3) 0.038(4) 0.017(3) 0.002(3) -0.006(2) 0.000(3)
C209 0.037(3) 0.025(3) 0.016(3) 0.001(2) -0.001(3) 0.001(3)
C210 0.026(3) 0.033(4) 0.018(3) 0.000(3) 0.001(2) -0.001(3)
C211 0.029(3) 0.024(3) 0.024(3) -0.003(2) -0.004(2) 0.006(2)
C212 0.031(3) 0.022(3) 0.027(3) 0.000(2) -0.006(3) 0.002(2)
C213 0.037(3) 0.030(3) 0.023(3) 0.014(3) -0.007(3) -0.003(3)
C214 0.038(3) 0.026(3) 0.020(3) 0.006(3) -0.001(3) -0.010(2)
C215 0.033(3) 0.036(4) 0.023(4) 0.008(3) -0.005(3) -0.015(3)
C216 0.027(3) 0.054(4) 0.023(4) 0.007(3) 0.002(3) -0.009(3)
C217 0.023(3) 0.046(4) 0.036(4) 0.001(3) -0.004(3) 0.001(3)
C218 0.029(3) 0.035(4) 0.033(4) 0.002(3) -0.006(3) 0.008(3)
K1 0.0206(6) 0.0206(7) 0.0210(7) -0.0010(5) 0.0007(5) -0.0033(5)
K2 0.0188(5) 0.0208(7) 0.0168(6) 0.0009(5) -0.0027(4) -0.0020(5)
N1 0.030(3) 0.030(3) 0.022(3) 0.005(2) 0.006(2) 0.001(2)
N2 0.039(3) 0.032(3) 0.034(3) 0.003(2) 0.015(2) -0.007(2)
N3 0.027(3) 0.023(3) 0.021(3) 0.003(2) -0.002(2) -0.001(2)
N4 0.032(3) 0.026(3) 0.019(3) 0.001(2) -0.004(2) 0.007(2)
O1 0.034(2) 0.031(2) 0.023(2) 0.0020(19) 0.0052(19) 0.0007(19)
O2 0.025(2) 0.032(2) 0.016(2) 0.0010(17) -0.0020(17) -0.0037(18)
O3 0.024(2) 0.026(2) 0.016(2) 0.0007(18) -0.0014(17) -0.0016(17)
O4 0.027(2) 0.022(2) 0.023(2) 0.0061(17) -0.0012(18) 0.0012(17)
O5 0.046(3) 0.023(2) 0.024(2) -0.0039(18) 0.003(2) -0.007(2)
O6 0.021(2) 0.0164(19) 0.021(2) 0.0037(16) -0.0032(17) -0.0004(15)
O7 0.023(2) 0.029(2) 0.026(2) 0.0099(19) 0.0022(18) 0.0093(17)
O8 0.0168(19) 0.028(2) 0.021(2) -0.0043(17) 0.0014(16) 0.0011(16)
O9 0.028(2) 0.031(2) 0.028(2) 0.0087(19) 0.0018(19) -0.0105(18)
O10 0.0185(19) 0.037(3) 0.024(2) 0.0120(19) -0.0041(17) 0.0002(17)
O11 0.031(2) 0.025(2) 0.037(3) -0.003(2) 0.006(2) 0.0074(18)
O12 0.039(2) 0.024(2) 0.021(2) -0.0058(18) 0.0055(19) -0.0064(19)
O13 0.030(3) 0.072(4) 0.044(3) 0.031(3) 0.001(2) 0.012(2)
O14 0.046(3) 0.050(3) 0.058(4) -0.007(3) 0.004(3) 0.005(2)
O15 0.042(3) 0.064(4) 0.032(3) 0.001(3) 0.001(2) 0.000(2)
O16 0.031(2) 0.045(3) 0.031(3) 0.009(2) 0.003(2) 0.009(2)
O17 0.026(2) 0.024(2) 0.030(3) -0.0058(18) -0.0049(19) -0.0054(17)
O18 0.024(2) 0.035(3) 0.023(2) 0.0031(19) 0.0017(18) -0.0032(18)
O19 0.022(2) 0.024(2) 0.016(2) 0.0033(17) 0.0010(16) 0.0012(17)
O20 0.031(2) 0.023(2) 0.020(2) -0.0038(17) -0.0011(18) 0.0002(17)
O21 0.035(2) 0.023(2) 0.036(3) -0.0003(19) 0.010(2) -0.0104(19)
O22 0.022(2) 0.023(2) 0.027(2) 0.0003(17) -0.0073(18) 0.0014(16)
O23 0.026(2) 0.026(2) 0.027(2) -0.0007(18) 0.0038(19) 0.0023(17)
O24 0.021(2) 0.022(2) 0.022(2) 0.0043(17) -0.0054(17) -0.0012(16)
O25 0.029(2) 0.025(2) 0.021(2) 0.0034(17) -0.0033(18) 0.0080(18)
O26 0.025(2) 0.022(2) 0.021(2) 0.0013(17) -0.0001(17) 0.0045(17)
O27 0.036(2) 0.018(2) 0.020(2) -0.0020(17) -0.0036(18) -0.0026(18)
O28 0.025(2) 0.024(2) 0.021(2) -0.0025(17) -0.0044(17) -0.0016(17)
O29 0.023(2) 0.023(2) 0.021(2) -0.0033(17) 0.0026(17) 0.0018(16)
O30 0.022(2) 0.018(2) 0.026(2) -0.0043(17) 0.0014(17) -0.0006(16)
O31 0.031(2) 0.018(2) 0.022(2) -0.0003(16) 0.0032(18) -0.0012(17)
O32 0.028(2) 0.028(2) 0.018(2) -0.0046(18) -0.0028(17) 0.0076(17)
O101 0.032(2) 0.029(2) 0.033(3) -0.005(2) 0.003(2) 0.0008(19)
O102 0.033(2) 0.018(2) 0.038(3) -0.0038(18) 0.001(2) -0.0025(18)
O103 0.036(2) 0.023(2) 0.031(3) -0.0023(18) 0.005(2) -0.0067(19)
O104 0.035(2) 0.030(2) 0.027(3) 0.0062(19) 0.001(2) 0.0007(19)
O105 0.021(2) 0.032(3) 0.054(3) -0.005(2) 0.0067(19) 0.0021(17)
O106 0.033(2) 0.039(3) 0.027(3) 0.002(2) -0.008(2) 0.002(2)
O201 0.027(2) 0.021(2) 0.024(2) -0.0033(17) -0.0055(18) -0.0011(17)
O202 0.026(2) 0.018(2) 0.027(2) 0.0030(17) 0.0001(17) -0.0046(17)
O203 0.025(2) 0.028(2) 0.018(2) -0.0002(17) 0.0004(17) 0.0026(17)
O204 0.029(2) 0.025(2) 0.020(2) 0.0010(18) -0.0035(16) 0.0008(18)
O205 0.027(2) 0.025(2) 0.027(2) 0.0064(19) -0.0051(18) -0.0075(17)
O206 0.020(2) 0.043(3) 0.025(3) 0.0122(19) -0.0005(18) -0.0036(18)
Si1 0.0186(7) 0.0192(8) 0.0177(9) 0.0015(6) -0.0003(6) -0.0007(6)
Si2 0.0221(8) 0.0158(8) 0.0184(8) 0.0002(6) 0.0021(7) 0.0032(6)
Si3 0.0194(7) 0.0153(8) 0.0149(8) 0.0035(6) 0.0004(6) -0.0020(6)
Si4 0.0248(9) 0.0327(10) 0.0247(10) 0.0053(8) -0.0002(7) 0.0100(8)
Si5 0.0166(7) 0.0163(8) 0.0165(8) -0.0024(6) -0.0004(6) -0.0026(6)
Si6 0.0166(7) 0.0165(8) 0.0227(9) 0.0017(7) 0.0009(6) -0.0007(6)
Si7 0.0197(7) 0.0166(8) 0.0162(8) 0.0004(6) -0.0033(6) 0.0018(6)
Si8 0.0168(7) 0.0152(7) 0.0142(8) -0.0016(6) 0.0016(6) 0.0021(6)
Ce1 0.01801(15) 0.01842(15) 0.01620(16) 0.00416(14) 0.00266(14) -0.00198(13)
Ce2 0.01501(13) 0.01293(12) 0.01291(14) -0.00189(12) -0.00009(13) 0.00047(11)
C38 0.045(3) 0.048(3) 0.063(4) 0.000(3) 0.005(2) 0.009(2)
C39 0.045(3) 0.048(3) 0.063(4) 0.000(3) 0.005(2) 0.009(2)
C40 0.045(3) 0.048(3) 0.063(4) 0.000(3) 0.005(2) 0.009(2)
C38A 0.045(3) 0.048(3) 0.063(4) 0.000(3) 0.005(2) 0.009(2)
C39A 0.045(3) 0.048(3) 0.063(4) 0.000(3) 0.005(2) 0.009(2)
C40A 0.045(3) 0.048(3) 0.063(4) 0.000(3) 0.005(2) 0.009(2)

loop_
_atom_type_symbol
_atom_type_description
_atom_type_scat_dispersion_real
_atom_type_scat_dispersion_imag
_atom_type_scat_source
C C 0.0033 0.0016 'International Tables Vol C Tables 4.2.6.8 and 6.1.1.4'
H H 0.0000 0.0000 'International Tables Vol C Tables 4.2.6.8 and 6.1.1.4'
K K 0.2009 0.2494 'International Tables Vol C Tables 4.2.6.8 and 6.1.1.4'
N N 0.0061 0.0033 'International Tables Vol C Tables 4.2.6.8 and 6.1.1.4'
O O 0.0106 0.0060 'International Tables Vol C Tables 4.2.6.8 and 6.1.1.4'
Si Si 0.0817 0.0704 'International Tables Vol C Tables 4.2.6.8 and 6.1.1.4'
Ce Ce -0.2486 2.6331 'International Tables Vol C Tables 4.2.6.8 and 6.1.1.4'

loop_
_geom_angle_atom_site_label_1
_geom_angle_atom_site_label_2
_geom_angle_atom_site_label_3
_geom_angle
O2 C1 C4 112.2(5)
O2 C1 C2 105.5(5)
C4 C1 C2 109.8(6)
O2 C1 C3 110.0(5)
C4 C1 C3 110.1(6)
C2 C1 C3 109.1(6)
C1 C2 H2A 109.5
C1 C2 H2B 109.5
H2A C2 H2B 109.5
C1 C2 H2C 109.5
H2A C2 H2C 109.5
H2B C2 H2C 109.5
C1 C3 H3A 109.5
C1 C3 H3B 109.5
H3A C3 H3B 109.5
C1 C3 H3C 109.5
H3A C3 H3C 109.5
H3B C3 H3C 109.5
C1 C4 H4A 109.5
C1 C4 H4B 109.5
H4A C4 H4B 109.5
C1 C4 H4C 109.5
H4A C4 H4C 109.5
H4B C4 H4C 109.5
O3 C5 C8 110.1(5)
O3 C5 C7 110.9(5)
C8 C5 C7 112.0(6)
O3 C5 C6 104.8(5)
C8 C5 C6 109.4(5)
C7 C5 C6 109.5(5)
C5 C6 H6A 109.5
C5 C6 H6B 109.5
H6A C6 H6B 109.5
C5 C6 H6C 109.5
H6A C6 H6C 109.5
H6B C6 H6C 109.5
C5 C7 H7A 109.5
C5 C7 H7B 109.5
H7A C7 H7B 109.5
C5 C7 H7C 109.5
H7A C7 H7C 109.5
H7B C7 H7C 109.5
C5 C8 H8A 109.5
C5 C8 H8B 109.5
H8A C8 H8B 109.5
C5 C8 H8C 109.5
H8A C8 H8C 109.5
H8B C8 H8C 109.5
O4 C9 C10 105.2(5)
O4 C9 C12 109.7(5)
C10 C9 C12 110.1(6)
O4 C9 C11 108.7(5)
C10 C9 C11 111.4(6)
C12 C9 C11 111.5(6)
C9 C10 H10A 109.5
C9 C10 H10B 109.5
H10A C10 H10B 109.5
C9 C10 H10C 109.5
H10A C10 H10C 109.5
H10B C10 H10C 109.5
C9 C11 H11A 109.5
C9 C11 H11B 109.5
H11A C11 H11B 109.5
C9 C11 H11C 109.5
H11A C11 H11C 109.5
H11B C11 H11C 109.5
C9 C12 H12A 109.5
C9 C12 H12B 109.5
H12A C12 H12B 109.5
C9 C12 H12C 109.5
H12A C12 H12C 109.5
H12B C12 H12C 109.5
O6 C13 C15 108.9(5)
O6 C13 C16 110.9(5)
C15 C13 C16 110.9(5)
O6 C13 C14 105.4(5)
C15 C13 C14 110.0(5)
C16 C13 C14 110.5(5)
C13 C14 H14A 109.5
C13 C14 H14B 109.5
H14A C14 H14B 109.5
C13 C14 H14C 109.5
H14A C14 H14C 109.5
H14B C14 H14C 109.5
C13 C15 H15A 109.5
C13 C15 H15B 109.5
H15A C15 H15B 109.5
C13 C15 H15C 109.5
H15A C15 H15C 109.5
H15B C15 H15C 109.5
C13 C16 H16A 109.5
C13 C16 H16B 109.5
H16A C16 H16B 109.5
C13 C16 H16C 109.5
H16A C16 H16C 109.5
H16B C16 H16C 109.5
O7 C17 C19 107.2(6)
O7 C17 C18 107.8(5)
C19 C17 C18 113.2(8)
O7 C17 C20 111.0(6)
C19 C17 C20 109.6(9)
C18 C17 C20 108.1(7)
C17 C18 H18A 109.5
C17 C18 H18B 109.5
H18A C18 H18B 109.5
C17 C18 H18C 109.5
H18A C18 H18C 109.5
H18B C18 H18C 109.5
C17 C19 H19A 109.5
C17 C19 H19B 109.5
H19A C19 H19B 109.5
C17 C19 H19C 109.5
H19A C19 H19C 109.5
H19B C19 H19C 109.5
C17 C20 H20A 109.5
C17 C20 H20B 109.5
H20A C20 H20B 109.5
C17 C20 H20C 109.5
H20A C20 H20C 109.5
H20B C20 H20C 109.5
O8 C21 C23 108.8(5)
O8 C21 C22 106.1(6)
C23 C21 C22 111.9(6)
O8 C21 C24 111.6(5)
C23 C21 C24 109.9(6)
C22 C21 C24 108.4(6)
C21 C22 H22A 109.5
C21 C22 H22B 109.5
H22A C22 H22B 109.5
C21 C22 H22C 109.5
H22A C22 H22C 109.5
H22B C22 H22C 109.5
C21 C23 H23A 109.5
C21 C23 H23B 109.5
H23A C23 H23B 109.5
C21 C23 H23C 109.5
H23A C23 H23C 109.5
H23B C23 H23C 109.5
C21 C24 H24A 109.5
C21 C24 H24B 109.5
H24A C24 H24B 109.5
C21 C24 H24C 109.5
H24A C24 H24C 109.5
H24B C24 H24C 109.5
O10 C25 C28 111.5(6)
O10 C25 C26 107.3(5)
C28 C25 C26 111.8(6)
O10 C25 C27 109.0(6)
C28 C25 C27 108.5(8)
C26 C25 C27 108.6(7)
C25 C26 H26A 109.5
C25 C26 H26B 109.5
H26A C26 H26B 109.5
C25 C26 H26C 109.5
H26A C26 H26C 109.5
H26B C26 H26C 109.5
C25 C27 H27A 109.5
C25 C27 H27B 109.5
H27A C27 H27B 109.5
C25 C27 H27C 109.5
H27A C27 H27C 109.5
H27B C27 H27C 109.5
C25 C28 H28A 109.5
C25 C28 H28B 109.5
H28A C28 H28B 109.5
C25 C28 H28C 109.5
H28A C28 H28C 109.5
H28B C28 H28C 109.5
O11 C29 C30 111.5(6)
O11 C29 C32 108.2(6)
C30 C29 C32 113.9(8)
O11 C29 C31 106.7(6)
C30 C29 C31 107.9(8)
C32 C29 C31 108.3(7)
C29 C30 H30A 109.5
C29 C30 H30B 109.5
H30A C30 H30B 109.5
C29 C30 H30C 109.5
H30A C30 H30C 109.5
H30B C30 H30C 109.5
C29 C31 H31A 109.5
C29 C31 H31B 109.5
H31A C31 H31B 109.5
C29 C31 H31C 109.5
H31A C31 H31C 109.5
H31B C31 H31C 109.5
C29 C32 H32A 109.5
C29 C32 H32B 109.5
H32A C32 H32B 109.5
C29 C32 H32C 109.5
H32A C32 H32C 109.5
H32B C32 H32C 109.5
O12 C33 C35 113.0(5)
O12 C33 C36 106.1(5)
C35 C33 C36 112.7(6)
O12 C33 C34 107.8(5)
C35 C33 C34 109.4(6)
C36 C33 C34 107.6(5)
C33 C34 H34A 109.5
C33 C34 H34B 109.5
H34A C34 H34B 109.5
C33 C34 H34C 109.5
H34A C34 H34C 109.5
H34B C34 H34C 109.5
C33 C35 H35A 109.5
C33 C35 H35B 109.5
H35A C35 H35B 109.5
C33 C35 H35C 109.5
H35A C35 H35C 109.5
H35B C35 H35C 109.5
C33 C36 H36A 109.5
C33 C36 H36B 109.5
H36A C36 H36B 109.5
C33 C36 H36C 109.5
H36A C36 H36C 109.5
H36B C36 H36C 109.5
O14 C37 C38A 101.5(13)
O14 C37 C39A 135.8(15)
C38A C37 C39A 110.0(19)
O14 C37 C38 109.8(7)
O14 C37 C40 109.0(8)
C38 C37 C40 110.3(9)
O14 C37 C39 106.4(7)
C38 C37 C39 111.7(9)
C40 C37 C39 109.5(9)
O14 C37 C40A 89.1(12)
C38A C37 C40A 108.6(19)
C39A C37 C40A 108.4(19)
O15 C41 C43 108.1(6)
O15 C41 C44 111.0(7)
C43 C41 C44 110.0(7)
O15 C41 C42 105.3(6)
C43 C41 C42 111.0(7)
C44 C41 C42 111.3(8)
C41 C42 H42A 109.5
C41 C42 H42B 109.5
H42A C42 H42B 109.5
C41 C42 H42C 109.5
H42A C42 H42C 109.5
H42B C42 H42C 109.5
C41 C43 H43A 109.5
C41 C43 H43B 109.5
H43A C43 H43B 109.5
C41 C43 H43C 109.5
H43A C43 H43C 109.5
H43B C43 H43C 109.5
C41 C44 H44A 109.5
C41 C44 H44B 109.5
H44A C44 H44B 109.5
C41 C44 H44C 109.5
H44A C44 H44C 109.5
H44B C44 H44C 109.5
O16 C45 C46 109.3(7)
O16 C45 C48 105.1(6)
C46 C45 C48 113.9(9)
O16 C45 C47 110.7(7)
C46 C45 C47 110.8(9)
C48 C45 C47 106.7(8)
C45 C46 H46A 109.5
C45 C46 H46B 109.5
H46A C46 H46B 109.5
C45 C46 H46C 109.5
H46A C46 H46C 109.5
H46B C46 H46C 109.5
C45 C47 H47A 109.5
C45 C47 H47B 109.5
H47A C47 H47B 109.5
C45 C47 H47C 109.5
H47A C47 H47C 109.5
H47B C47 H47C 109.5
C45 C48 H48A 109.5
C45 C48 H48B 109.5
H48A C48 H48B 109.5
C45 C48 H48C 109.5
H48A C48 H48C 109.5
H48B C48 H48C 109.5
O19 C49 C52 111.4(5)
O19 C49 C51 104.4(5)
C52 C49 C51 111.8(6)
O19 C49 C50 108.6(5)
C52 C49 C50 110.8(6)
C51 C49 C50 109.6(6)
C49 C50 H50A 109.5
C49 C50 H50B 109.5
H50A C50 H50B 109.5
C49 C50 H50C 109.5
H50A C50 H50C 109.5
H50B C50 H50C 109.5
C49 C51 H51A 109.5
C49 C51 H51B 109.5
H51A C51 H51B 109.5
C49 C51 H51C 109.5
H51A C51 H51C 109.5
H51B C51 H51C 109.5
C49 C52 H52A 109.5
C49 C52 H52B 109.5
H52A C52 H52B 109.5
C49 C52 H52C 109.5
H52A C52 H52C 109.5
H52B C52 H52C 109.5
O18 C53 C55 111.9(6)
O18 C53 C56 108.9(5)
C55 C53 C56 110.5(7)
O18 C53 C54 103.8(5)
C55 C53 C54 111.3(6)
C56 C53 C54 110.2(6)
C53 C54 H54A 109.5
C53 C54 H54B 109.5
H54A C54 H54B 109.5
C53 C54 H54C 109.5
H54A C54 H54C 109.5
H54B C54 H54C 109.5
C53 C55 H55A 109.5
C53 C55 H55B 109.5
H55A C55 H55B 109.5
C53 C55 H55C 109.5
H55A C55 H55C 109.5
H55B C55 H55C 109.5
C53 C56 H56A 109.5
C53 C56 H56B 109.5
H56A C56 H56B 109.5
C53 C56 H56C 109.5
H56A C56 H56C 109.5
H56B C56 H56C 109.5
O20 C57 C59 110.8(6)
O20 C57 C60 106.1(6)
C59 C57 C60 114.2(8)
O20 C57 C58 108.1(6)
C59 C57 C58 110.7(7)
C60 C57 C58 106.6(7)
C57 C58 H58A 109.5
C57 C58 H58B 109.5
H58A C58 H58B 109.5
C57 C58 H58C 109.5
H58A C58 H58C 109.5
H58B C58 H58C 109.5
C57 C59 H59A 109.5
C57 C59 H59B 109.5
H59A C59 H59B 109.5
C57 C59 H59C 109.5
H59A C59 H59C 109.5
H59B C59 H59C 109.5
C57 C60 H60A 109.5
C57 C60 H60B 109.5
H60A C60 H60B 109.5
C57 C60 H60C 109.5
H60A C60 H60C 109.5
H60B C60 H60C 109.5
O22 C61 C63 110.1(5)
O22 C61 C64 106.4(5)
C63 C61 C64 110.8(6)
O22 C61 C62 110.4(5)
C63 C61 C62 109.7(6)
C64 C61 C62 109.4(6)
C61 C62 H62A 109.5
C61 C62 H62B 109.5
H62A C62 H62B 109.5
C61 C62 H62C 109.5
H62A C62 H62C 109.5
H62B C62 H62C 109.5
C61 C63 H63A 109.5
C61 C63 H63B 109.5
H63A C63 H63B 109.5
C61 C63 H63C 109.5
H63A C63 H63C 109.5
H63B C63 H63C 109.5
C61 C64 H64A 109.5
C61 C64 H64B 109.5
H64A C64 H64B 109.5
C61 C64 H64C 109.5
H64A C64 H64C 109.5
H64B C64 H64C 109.5
O23 C65 C68 111.5(5)
O23 C65 C67 107.8(5)
C68 C65 C67 112.2(6)
O23 C65 C66 104.9(6)
C68 C65 C66 110.1(7)
C67 C65 C66 110.2(6)
C65 C66 H66A 109.5
C65 C66 H66B 109.5
H66A C66 H66B 109.5
C65 C66 H66C 109.5
H66A C66 H66C 109.5
H66B C66 H66C 109.5
C65 C67 H67A 109.5
C65 C67 H67B 109.5
H67A C67 H67B 109.5
C65 C67 H67C 109.5
H67A C67 H67C 109.5
H67B C67 H67C 109.5
C65 C68 H68A 109.5
C65 C68 H68B 109.5
H68A C68 H68B 109.5
C65 C68 H68C 109.5
H68A C68 H68C 109.5
H68B C68 H68C 109.5
O24 C69 C70 111.3(5)
O24 C69 C71 109.7(5)
C70 C69 C71 110.6(5)
O24 C69 C72 105.5(5)
C70 C69 C72 110.2(5)
C71 C69 C72 109.4(5)
C69 C70 H70A 109.5
C69 C70 H70B 109.5
H70A C70 H70B 109.5
C69 C70 H70C 109.5
H70A C70 H70C 109.5
H70B C70 H70C 109.5
C69 C71 H71A 109.5
C69 C71 H71B 109.5
H71A C71 H71B 109.5
C69 C71 H71C 109.5
H71A C71 H71C 109.5
H71B C71 H71C 109.5
C69 C72 H72A 109.5
C69 C72 H72B 109.5
H72A C72 H72B 109.5
C69 C72 H72C 109.5
H72A C72 H72C 109.5
H72B C72 H72C 109.5
O26 C73 C75 106.5(5)
O26 C73 C74 110.5(6)
C75 C73 C74 111.8(6)
O26 C73 C76 108.1(6)
C75 C73 C76 109.7(6)
C74 C73 C76 110.1(7)
C73 C74 H74A 109.5
C73 C74 H74B 109.5
H74A C74 H74B 109.5
C73 C74 H74C 109.5
H74A C74 H74C 109.5
H74B C74 H74C 109.5
C73 C75 H75A 109.5
C73 C75 H75B 109.5
H75A C75 H75B 109.5
C73 C75 H75C 109.5
H75A C75 H75C 109.5
H75B C75 H75C 109.5
C73 C76 H76A 109.5
C73 C76 H76B 109.5
H76A C76 H76B 109.5
C73 C76 H76C 109.5
H76A C76 H76C 109.5
H76B C76 H76C 109.5
O27 C77 C79 111.0(5)
O27 C77 C80 110.1(5)
C79 C77 C80 109.8(6)
O27 C77 C78 104.2(6)
C79 C77 C78 110.5(6)
C80 C77 C78 111.2(6)
C77 C78 H78A 109.5
C77 C78 H78B 109.5
H78A C78 H78B 109.5
C77 C78 H78C 109.5
H78A C78 H78C 109.5
H78B C78 H78C 109.5
C77 C79 H79A 109.5
C77 C79 H79B 109.5
H79A C79 H79B 109.5
C77 C79 H79C 109.5
H79A C79 H79C 109.5
H79B C79 H79C 109.5
C77 C80 H80A 109.5
C77 C80 H80B 109.5
H80A C80 H80B 109.5
C77 C80 H80C 109.5
H80A C80 H80C 109.5
H80B C80 H80C 109.5
O28 C81 C82 110.3(5)
O28 C81 C84 111.2(5)
C82 C81 C84 110.5(6)
O28 C81 C83 105.6(5)
C82 C81 C83 109.4(6)
C84 C81 C83 109.8(6)
C81 C82 H82A 109.5
C81 C82 H82B 109.5
H82A C82 H82B 109.5
C81 C82 H82C 109.5
H82A C82 H82C 109.5
H82B C82 H82C 109.5
C81 C83 H83A 109.5
C81 C83 H83B 109.5
H83A C83 H83B 109.5
C81 C83 H83C 109.5
H83A C83 H83C 109.5
H83B C83 H83C 109.5
C81 C84 H84A 109.5
C81 C84 H84B 109.5
H84A C84 H84B 109.5
C81 C84 H84C 109.5
H84A C84 H84C 109.5
H84B C84 H84C 109.5
O30 C85 C86 111.5(5)
O30 C85 C88 107.3(5)
C86 C85 C88 111.6(5)
O30 C85 C87 105.1(5)
C86 C85 C87 110.3(6)
C88 C85 C87 110.8(5)
C85 C86 H86A 109.5
C85 C86 H86B 109.5
H86A C86 H86B 109.5
C85 C86 H86C 109.5
H86A C86 H86C 109.5
H86B C86 H86C 109.5
C85 C87 H87A 109.5
C85 C87 H87B 109.5
H87A C87 H87B 109.5
C85 C87 H87C 109.5
H87A C87 H87C 109.5
H87B C87 H87C 109.5
C85 C88 H88A 109.5
C85 C88 H88B 109.5
H88A C88 H88B 109.5
C85 C88 H88C 109.5
H88A C88 H88C 109.5
H88B C88 H88C 109.5
O31 C89 C92 112.2(5)
O31 C89 C90 107.4(5)
C92 C89 C90 110.7(6)
O31 C89 C91 105.7(5)
C92 C89 C91 111.1(5)
C90 C89 C91 109.5(5)
C89 C90 H90A 109.5
C89 C90 H90B 109.5
H90A C90 H90B 109.5
C89 C90 H90C 109.5
H90A C90 H90C 109.5
H90B C90 H90C 109.5
C89 C91 H91A 109.5
C89 C91 H91B 109.5
H91A C91 H91B 109.5
C89 C91 H91C 109.5
H91A C91 H91C 109.5
H91B C91 H91C 109.5
C89 C92 H92A 109.5
C89 C92 H92B 109.5
H92A C92 H92B 109.5
C89 C92 H92C 109.5
H92A C92 H92C 109.5
H92B C92 H92C 109.5
O32 C93 C95 111.8(6)
O32 C93 C94 107.1(5)
C95 C93 C94 111.5(6)
O32 C93 C96 105.4(5)
C95 C93 C96 111.7(7)
C94 C93 C96 109.0(6)
C93 C94 H94A 109.5
C93 C94 H94B 109.5
H94A C94 H94B 109.5
C93 C94 H94C 109.5
H94A C94 H94C 109.5
H94B C94 H94C 109.5
C93 C95 H95A 109.5
C93 C95 H95B 109.5
H95A C95 H95B 109.5
C93 C95 H95C 109.5
H95A C95 H95C 109.5
H95B C95 H95C 109.5
C93 C96 H96A 109.5
C93 C96 H96B 109.5
H96A C96 H96B 109.5
C93 C96 H96C 109.5
H96A C96 H96C 109.5
H96B C96 H96C 109.5
N1 C101 C102 113.4(6)
N1 C101 H10D 108.9
C102 C101 H10D 108.9
N1 C101 H10E 108.9
C102 C101 H10E 108.9
H10D C101 H10E 107.7
O101 C102 C101 109.8(6)
O101 C102 H10F 109.7
C101 C102 H10F 109.7
O101 C102 H10G 109.7
C101 C102 H10G 109.7
H10F C102 H10G 108.2
O101 C103 C104 109.9(6)
O101 C103 H10H 109.7
C104 C103 H10H 109.7
O101 C103 H10I 109.7
C104 C103 H10I 109.7
H10H C103 H10I 108.2
O102 C104 C103 108.8(6)
O102 C104 H10J 109.9
C103 C104 H10J 109.9
O102 C104 H10K 109.9
C103 C104 H10K 109.9
H10J C104 H10K 108.3
N1 C107 C108 112.5(6)
N1 C107 H10L 109.1
C108 C107 H10L 109.1
N1 C107 H10M 109.1
C108 C107 H10M 109.1
H10L C107 H10M 107.8
O103 C108 C107 110.3(6)
O103 C108 H10N 109.6
C107 C108 H10N 109.6
O103 C108 H10O 109.6
C107 C108 H10O 109.6
H10N C108 H10O 108.1
O103 C109 C110 108.7(6)
O103 C109 H10P 110.0
C110 C109 H10P 110.0
O103 C109 H10Q 110.0
C110 C109 H10Q 110.0
H10P C109 H10Q 108.3
O104 C110 C109 108.4(6)
O104 C110 H11D 110.0
C109 C110 H11D 110.0
O104 C110 H11E 110.0
C109 C110 H11E 110.0
H11D C110 H11E 108.4
O104 C111 C112 107.5(6)
O104 C111 H11F 110.2
C112 C111 H11F 110.2
O104 C111 H11G 110.2
C112 C111 H11G 110.2
H11F C111 H11G 108.5
N2 C112 C111 112.9(6)
N2 C112 H11H 109.0
C111 C112 H11H 109.0
N2 C112 H11I 109.0
C111 C112 H11I 109.0
H11H C112 H11I 107.8
N1 C113 C114 112.7(6)
N1 C113 H11J 109.0
C114 C113 H11J 109.0
N1 C113 H11K 109.0
C114 C113 H11K 109.0
H11J C113 H11K 107.8
O106 C114 C113 108.6(5)
O106 C114 H11L 110.0
C113 C114 H11L 110.0
O106 C114 H11M 110.0
C113 C114 H11M 110.0
H11L C114 H11M 108.4
O106 C115 C116 110.3(6)
O106 C115 H11N 109.6
C116 C115 H11N 109.6
O106 C115 H11O 109.6
C116 C115 H11O 109.6
H11N C115 H11O 108.1
O105 C116 C115 110.3(6)
O105 C116 H11P 109.6
C115 C116 H11P 109.6
O105 C116 H11Q 109.6
C115 C116 H11Q 109.6
H11P C116 H11Q 108.1
O105 C117 C118 109.9(6)
O105 C117 H11R 109.7
C118 C117 H11R 109.7
O105 C117 H11S 109.7
C118 C117 H11S 109.7
H11R C117 H11S 108.2
C117 C118 N2 114.8(6)
C117 C118 H11T 108.6
N2 C118 H11T 108.6
C117 C118 H11U 108.6
N2 C118 H11U 108.6
H11T C118 H11U 107.6
O102 C119 C120 109.0(6)
O102 C119 H11V 109.9
C120 C119 H11V 109.9
O102 C119 H11W 109.9
C120 C119 H11W 109.9
H11V C119 H11W 108.3
N2 C120 C119 112.9(7)
N2 C120 H12D 109.0
C119 C120 H12D 109.0
N2 C120 H12E 109.0
C119 C120 H12E 109.0
H12D C120 H12E 107.8
N3 C201 C202 112.8(5)
N3 C201 H20D 109.0
C202 C201 H20D 109.0
N3 C201 H20E 109.0
C202 C201 H20E 109.0
H20D C201 H20E 107.8
O201 C202 C201 108.8(5)
O201 C202 H20F 109.9
C201 C202 H20F 109.9
O201 C202 H20G 109.9
C201 C202 H20G 109.9
H20F C202 H20G 108.3
O201 C203 C204 107.5(5)
O201 C203 H20H 110.2
C204 C203 H20H 110.2
O201 C203 H20I 110.2
C204 C203 H20I 110.2
H20H C203 H20I 108.5
O202 C204 C203 108.4(5)
O202 C204 H20J 110.0
C203 C204 H20J 110.0
O202 C204 H20K 110.0
C203 C204 H20K 110.0
H20J C204 H20K 108.4
O202 C205 C206 108.5(5)
O202 C205 H20L 110.0
C206 C205 H20L 110.0
O202 C205 H20M 110.0
C206 C205 H20M 110.0
H20L C205 H20M 108.4
N4 C206 C205 112.8(5)
N4 C206 H20N 109.0
C205 C206 H20N 109.0
N4 C206 H20O 109.0
C205 C206 H20O 109.0
H20N C206 H20O 107.8
N4 C207 C208 111.9(5)
N4 C207 H20P 109.2
C208 C207 H20P 109.2
N4 C207 H20Q 109.2
C208 C207 H20Q 109.2
H20P C207 H20Q 107.9
O204 C208 C207 108.9(5)
O204 C208 H20R 109.9
C207 C208 H20R 109.9
O204 C208 H20S 109.9
C207 C208 H20S 109.9
H20R C208 H20S 108.3
O204 C209 C210 107.6(5)
O204 C209 H20T 110.2
C210 C209 H20T 110.2
O204 C209 H20U 110.2
C210 C209 H20U 110.2
H20T C209 H20U 108.5
O203 C210 C209 109.2(5)
O203 C210 H21A 109.8
C209 C210 H21A 109.8
O203 C210 H21B 109.8
C209 C210 H21B 109.8
H21A C210 H21B 108.3
O203 C211 C212 108.3(5)
O203 C211 H21C 110.0
C212 C211 H21C 110.0
O203 C211 H21D 110.0
C212 C211 H21D 110.0
H21C C211 H21D 108.4
N3 C212 C211 112.7(5)
N3 C212 H21E 109.1
C211 C212 H21E 109.1
N3 C212 H21F 109.1
C211 C212 H21F 109.1
H21E C212 H21F 107.8
N3 C213 C214 110.9(5)
N3 C213 H21G 109.5
C214 C213 H21G 109.5
N3 C213 H21H 109.5
C214 C213 H21H 109.5
H21G C213 H21H 108.0
O205 C214 C213 109.0(5)
O205 C214 H21I 109.9
C213 C214 H21I 109.9
O205 C214 H21J 109.9
C213 C214 H21J 109.9
H21I C214 H21J 108.3
O205 C215 C216 108.1(5)
O205 C215 H21K 110.1
C216 C215 H21K 110.1
O205 C215 H21L 110.1
C216 C215 H21L 110.1
H21K C215 H21L 108.4
O206 C216 C215 108.4(5)
O206 C216 H21M 110.0
C215 C216 H21M 110.0
O206 C216 H21N 110.0
C215 C216 H21N 110.0
H21M C216 H21N 108.4
O206 C217 C218 108.2(6)
O206 C217 H21O 110.0
C218 C217 H21O 110.0
O206 C217 H21P 110.0
C218 C217 H21P 110.0
H21O C217 H21P 108.4
N4 C218 C217 112.7(5)
N4 C218 H21Q 109.0
C217 C218 H21Q 109.0
N4 C218 H21R 109.0
C217 C218 H21R 109.0
H21Q C218 H21R 107.8
O101 K1 O102 60.85(14)
O101 K1 O105 120.08(15)
O102 K1 O105 95.85(14)
O101 K1 O104 139.64(14)
O102 K1 O104 99.42(14)
O105 K1 O104 95.25(15)
O101 K1 O103 100.35(14)
O102 K1 O103 124.32(14)
O105 K1 O103 133.99(14)
O104 K1 O103 59.96(13)
O101 K1 O106 96.20(15)
O102 K1 O106 134.31(15)
O105 K1 O106 60.11(14)
O104 K1 O106 119.58(14)
O103 K1 O106 96.96(14)
O101 K1 N1 60.45(15)
O102 K1 N1 120.70(15)
O105 K1 N1 120.02(16)
O104 K1 N1 119.99(16)
O103 K1 N1 60.72(15)
O106 K1 N1 60.39(15)
O101 K1 N2 120.32(16)
O102 K1 N2 60.02(15)
O105 K1 N2 59.92(16)
O104 K1 N2 59.34(15)
O103 K1 N2 118.69(16)
O106 K1 N2 119.43(16)
N1 K1 N2 179.21(17)
O201 K2 O206 135.82(14)
O201 K2 O203 97.71(13)
O206 K2 O203 121.58(14)
O201 K2 O202 59.99(13)
O206 K2 O202 98.15(13)
O203 K2 O202 134.18(13)
O201 K2 O204 123.10(13)
O206 K2 O204 95.49(13)
O203 K2 O204 60.44(13)
O202 K2 O204 96.76(13)
O201 K2 O205 99.70(13)
O206 K2 O205 60.04(13)
O203 K2 O205 95.79(13)
O202 K2 O205 125.46(14)
O204 K2 O205 131.86(13)
O201 K2 N3 61.04(14)
O206 K2 N3 119.71(14)
O203 K2 N3 60.31(14)
O202 K2 N3 120.66(14)
O204 K2 N3 120.48(14)
O205 K2 N3 59.95(14)
O201 K2 N4 119.54(14)
O206 K2 N4 59.63(14)
O203 K2 N4 119.74(14)
O202 K2 N4 59.87(14)
O204 K2 N4 59.64(13)
O205 K2 N4 119.42(14)
N3 K2 N4 179.31(15)
C113 N1 C107 110.1(5)
C113 N1 C101 108.6(6)
C107 N1 C101 108.7(5)
C113 N1 K1 110.8(4)
C107 N1 K1 108.5(4)
C101 N1 K1 110.1(4)
C120 N2 C112 110.2(6)
C120 N2 C118 112.0(6)
C112 N2 C118 107.9(6)
C120 N2 K1 108.5(4)
C112 N2 K1 109.9(4)
C118 N2 K1 108.3(4)
C212 N3 C201 108.9(5)
C212 N3 C213 109.2(5)
C201 N3 C213 108.6(5)
C212 N3 K2 110.5(4)
C201 N3 K2 109.1(4)
C213 N3 K2 110.4(4)
C206 N4 C218 109.7(5)
C206 N4 C207 109.7(5)
C218 N4 C207 109.2(5)
C206 N4 K2 109.3(4)
C218 N4 K2 109.2(4)
C207 N4 K2 109.7(4)
Si1 O1 Ce1 159.4(3)
C1 O2 Si1 132.4(4)
C5 O3 Si1 130.5(4)
C9 O4 Si1 128.7(4)
Si2 O5 Ce1 166.2(3)
C13 O6 Si2 129.0(4)
C17 O7 Si2 130.4(4)
C21 O8 Si2 130.9(4)
Si3 O9 Ce1 171.0(3)
C25 O10 Si3 129.9(4)
C29 O11 Si3 133.7(5)
C33 O12 Si3 131.7(4)
Si4 O13 Ce1 171.0(4)
C37 O14 Si4 135.5(6)
C41 O15 Si4 133.4(5)
C45 O16 Si4 131.0(5)
Si5 O17 Ce2 158.9(3)
C53 O18 Si5 131.9(4)
C49 O19 Si5 132.0(4)
C57 O20 Si5 131.1(4)
Si6 O21 Ce2 163.3(3)
C61 O22 Si6 133.1(4)
C65 O23 Si6 129.6(4)
C69 O24 Si6 130.4(4)
Si7 O25 Ce2 163.4(3)
C73 O26 Si7 130.4(4)
C77 O27 Si7 132.4(4)
C81 O28 Si7 132.2(4)
Si8 O29 Ce2 174.5(3)
C85 O30 Si8 129.7(4)
C89 O31 Si8 129.4(4)
C93 O32 Si8 130.0(4)
C103 O101 C102 112.0(5)
C103 O101 K1 113.3(4)
C102 O101 K1 116.4(4)
C104 O102 C119 111.9(5)
C104 O102 K1 112.6(4)
C119 O102 K1 117.2(4)
C108 O103 C109 111.6(5)
C108 O103 K1 115.9(4)
C109 O103 K1 112.7(3)
C110 O104 C111 109.6(5)
C110 O104 K1 115.5(4)
C111 O104 K1 117.2(4)
C117 O105 C116 111.5(5)
C117 O105 K1 118.3(4)
C116 O105 K1 115.0(4)
C115 O106 C114 111.5(5)
C115 O106 K1 112.6(4)
C114 O106 K1 116.1(4)
C202 O201 C203 110.6(5)
C202 O201 K2 114.8(3)
C203 O201 K2 115.2(3)
C204 O202 C205 110.8(5)
C204 O202 K2 113.4(3)
C205 O202 K2 114.4(4)
C210 O203 C211 111.3(5)
C210 O203 K2 112.7(3)
C211 O203 K2 115.4(3)
C209 O204 C208 110.5(5)
C209 O204 K2 114.5(3)
C208 O204 K2 115.3(3)
C214 O205 C215 111.7(5)
C214 O205 K2 116.0(3)
C215 O205 K2 111.6(3)
C217 O206 C216 111.5(5)
C217 O206 K2 115.5(4)
C216 O206 K2 115.5(4)
O1 Si1 O3 116.1(2)
O1 Si1 O4 113.4(2)
O3 Si1 O4 104.1(2)
O1 Si1 O2 108.1(2)
O3 Si1 O2 104.9(2)
O4 Si1 O2 109.9(2)
O5 Si2 O7 115.0(3)
O5 Si2 O8 107.7(2)
O7 Si2 O8 105.1(2)
O5 Si2 O6 112.3(2)
O7 Si2 O6 105.0(2)
O8 Si2 O6 111.6(2)
O9 Si3 O10 113.8(2)
O9 Si3 O11 115.2(3)
O10 Si3 O11 105.5(3)
O9 Si3 O12 114.4(2)
O10 Si3 O12 104.2(2)
O11 Si3 O12 102.3(2)
O13 Si4 O14 106.0(3)
O13 Si4 O15 114.5(3)
O14 Si4 O15 105.1(3)
O13 Si4 O16 113.4(3)
O14 Si4 O16 111.7(3)
O15 Si4 O16 105.9(3)
O17 Si5 O18 108.4(2)
O17 Si5 O20 113.4(2)
O18 Si5 O20 110.9(2)
O17 Si5 O19 114.6(2)
O18 Si5 O19 105.7(2)
O20 Si5 O19 103.6(2)
O21 Si6 O22 108.4(2)
O21 Si6 O23 112.6(2)
O22 Si6 O23 111.1(2)
O21 Si6 O24 115.4(2)
O22 Si6 O24 104.9(2)
O23 Si6 O24 104.2(2)
O25 Si7 O28 115.7(2)
O25 Si7 O27 107.8(2)
O28 Si7 O27 106.2(2)
O25 Si7 O26 112.7(2)
O28 Si7 O26 103.8(2)
O27 Si7 O26 110.5(2)
O29 Si8 O32 114.9(2)
O29 Si8 O31 114.1(2)
O32 Si8 O31 103.8(2)
O29 Si8 O30 114.8(2)
O32 Si8 O30 104.8(2)
O31 Si8 O30 103.1(2)
O5 Ce1 O13 111.5(2)
O5 Ce1 O9 108.38(17)
O13 Ce1 O9 111.21(17)
O5 Ce1 O1 103.31(17)
O13 Ce1 O1 112.85(19)
O9 Ce1 O1 109.25(17)
O17 Ce2 O21 107.89(17)
O17 Ce2 O25 106.04(16)
O21 Ce2 O25 106.92(17)
O17 Ce2 O29 110.45(15)
O21 Ce2 O29 111.24(16)
O25 Ce2 O29 113.98(16)
C37 C38 H38A 109.5
C37 C38 H38B 109.5
H38A C38 H38B 109.5
C37 C38 H38C 109.5
H38A C38 H38C 109.5
H38B C38 H38C 109.5
C37 C39 H39A 109.5
C37 C39 H39B 109.5
H39A C39 H39B 109.5
C37 C39 H39C 109.5
H39A C39 H39C 109.5
H39B C39 H39C 109.5
C37 C40 H40A 109.5
C37 C40 H40B 109.5
H40A C40 H40B 109.5
C37 C40 H40C 109.5
H40A C40 H40C 109.5
H40B C40 H40C 109.5
C37 C38A H38D 109.5
C37 C38A H38E 109.5
H38D C38A H38E 109.5
C37 C38A H38F 109.5
H38D C38A H38F 109.5
H38E C38A H38F 109.5
C37 C39A H39D 109.5
C37 C39A H39E 109.5
H39D C39A H39E 109.5
C37 C39A H39F 109.5
H39D C39A H39F 109.5
H39E C39A H39F 109.5
C37 C40A H40D 109.5
C37 C40A H40E 109.5
H40D C40A H40E 109.5
C37 C40A H40F 109.5
H40D C40A H40F 109.5
H40E C40A H40F 109.5

loop_
_geom_bond_atom_site_label_1
_geom_bond_atom_site_label_2
_geom_bond_distance
C1 O2 1.421(7)
C1 C4 1.505(10)
C1 C2 1.522(9)
C1 C3 1.524(9)
C2 H2A 0.9800
C2 H2B 0.9800
C2 H2C 0.9800
C3 H3A 0.9800
C3 H3B 0.9800
C3 H3C 0.9800
C4 H4A 0.9800
C4 H4B 0.9800
C4 H4C 0.9800
C5 O3 1.429(7)
C5 C8 1.511(9)
C5 C7 1.521(8)
C5 C6 1.537(8)
C6 H6A 0.9800
C6 H6B 0.9800
C6 H6C 0.9800
C7 H7A 0.9800
C7 H7B 0.9800
C7 H7C 0.9800
C8 H8A 0.9800
C8 H8B 0.9800
C8 H8C 0.9800
C9 O4 1.452(7)
C9 C10 1.502(10)
C9 C12 1.524(9)
C9 C11 1.525(10)
C10 H10A 0.9800
C10 H10B 0.9800
C10 H10C 0.9800
C11 H11A 0.9800
C11 H11B 0.9800
C11 H11C 0.9800
C12 H12A 0.9800
C12 H12B 0.9800
C12 H12C 0.9800
C13 O6 1.436(7)
C13 C15 1.514(9)
C13 C16 1.517(8)
C13 C14 1.522(8)
C14 H14A 0.9800
C14 H14B 0.9800
C14 H14C 0.9800
C15 H15A 0.9800
C15 H15B 0.9800
C15 H15C 0.9800
C16 H16A 0.9800
C16 H16B 0.9800
C16 H16C 0.9800
C17 O7 1.427(7)
C17 C19 1.458(12)
C17 C18 1.484(9)
C17 C20 1.533(12)
C18 H18A 0.9800
C18 H18B 0.9800
C18 H18C 0.9800
C19 H19A 0.9800
C19 H19B 0.9800
C19 H19C 0.9800
C20 H20A 0.9800
C20 H20B 0.9800
C20 H20C 0.9800
C21 O8 1.413(7)
C21 C23 1.501(9)
C21 C22 1.509(10)
C21 C24 1.533(9)
C22 H22A 0.9800
C22 H22B 0.9800
C22 H22C 0.9800
C23 H23A 0.9800
C23 H23B 0.9800
C23 H23C 0.9800
C24 H24A 0.9800
C24 H24B 0.9800
C24 H24C 0.9800
C25 O10 1.431(7)
C25 C28 1.487(10)
C25 C26 1.500(9)
C25 C27 1.521(10)
C26 H26A 0.9800
C26 H26B 0.9800
C26 H26C 0.9800
C27 H27A 0.9800
C27 H27B 0.9800
C27 H27C 0.9800
C28 H28A 0.9800
C28 H28B 0.9800
C28 H28C 0.9800
C29 O11 1.401(7)
C29 C30 1.481(11)
C29 C32 1.492(10)
C29 C31 1.549(11)
C30 H30A 0.9800
C30 H30B 0.9800
C30 H30C 0.9800
C31 H31A 0.9800
C31 H31B 0.9800
C31 H31C 0.9800
C32 H32A 0.9800
C32 H32B 0.9800
C32 H32C 0.9800
C33 O12 1.434(7)
C33 C35 1.486(9)
C33 C36 1.518(9)
C33 C34 1.542(9)
C34 H34A 0.9800
C34 H34B 0.9800
C34 H34C 0.9800
C35 H35A 0.9800
C35 H35B 0.9800
C35 H35C 0.9800
C36 H36A 0.9800
C36 H36B 0.9800
C36 H36C 0.9800
C37 O14 1.410(9)
C37 C38A 1.46(3)
C37 C39A 1.48(3)
C37 C38 1.486(14)
C37 C40 1.514(15)
C37 C39 1.540(14)
C37 C40A 1.59(3)
C41 O15 1.438(9)
C41 C43 1.500(11)
C41 C44 1.502(11)
C41 C42 1.508(11)
C42 H42A 0.9800
C42 H42B 0.9800
C42 H42C 0.9800
C43 H43A 0.9800
C43 H43B 0.9800
C43 H43C 0.9800
C44 H44A 0.9800
C44 H44B 0.9800
C44 H44C 0.9800
C45 O16 1.434(8)
C45 C46 1.468(13)
C45 C48 1.484(12)
C45 C47 1.498(12)
C46 H46A 0.9800
C46 H46B 0.9800
C46 H46C 0.9800
C47 H47A 0.9800
C47 H47B 0.9800
C47 H47C 0.9800
C48 H48A 0.9800
C48 H48B 0.9800
C48 H48C 0.9800
C49 O19 1.449(7)
C49 C52 1.501(9)
C49 C51 1.507(8)
C49 C50 1.549(10)
C50 H50A 0.9800
C50 H50B 0.9800
C50 H50C 0.9800
C51 H51A 0.9800
C51 H51B 0.9800
C51 H51C 0.9800
C52 H52A 0.9800
C52 H52B 0.9800
C52 H52C 0.9800
C53 O18 1.423(7)
C53 C55 1.508(10)
C53 C56 1.520(9)
C53 C54 1.542(9)
C54 H54A 0.9800
C54 H54B 0.9800
C54 H54C 0.9800
C55 H55A 0.9800
C55 H55B 0.9800
C55 H55C 0.9800
C56 H56A 0.9800
C56 H56B 0.9800
C56 H56C 0.9800
C57 O20 1.412(8)
C57 C59 1.482(11)
C57 C60 1.500(11)
C57 C58 1.539(11)
C58 H58A 0.9800
C58 H58B 0.9800
C58 H58C 0.9800
C59 H59A 0.9800
C59 H59B 0.9800
C59 H59C 0.9800
C60 H60A 0.9800
C60 H60B 0.9800
C60 H60C 0.9800
C61 O22 1.410(7)
C61 C63 1.515(9)
C61 C64 1.523(9)
C61 C62 1.547(9)
C62 H62A 0.9800
C62 H62B 0.9800
C62 H62C 0.9800
C63 H63A 0.9800
C63 H63B 0.9800
C63 H63C 0.9800
C64 H64A 0.9800
C64 H64B 0.9800
C64 H64C 0.9800
C65 O23 1.436(8)
C65 C68 1.511(9)
C65 C67 1.514(10)
C65 C66 1.527(10)
C66 H66A 0.9800
C66 H66B 0.9800
C66 H66C 0.9800
C67 H67A 0.9800
C67 H67B 0.9800
C67 H67C 0.9800
C68 H68A 0.9800
C68 H68B 0.9800
C68 H68C 0.9800
C69 O24 1.429(7)
C69 C70 1.511(8)
C69 C71 1.531(9)
C69 C72 1.537(8)
C70 H70A 0.9800
C70 H70B 0.9800
C70 H70C 0.9800
C71 H71A 0.9800
C71 H71B 0.9800
C71 H71C 0.9800
C72 H72A 0.9800
C72 H72B 0.9800
C72 H72C 0.9800
C73 O26 1.420(8)
C73 C75 1.513(9)
C73 C74 1.515(9)
C73 C76 1.540(11)
C74 H74A 0.9800
C74 H74B 0.9800
C74 H74C 0.9800
C75 H75A 0.9800
C75 H75B 0.9800
C75 H75C 0.9800
C76 H76A 0.9800
C76 H76B 0.9800
C76 H76C 0.9800
C77 O27 1.439(8)
C77 C79 1.516(10)
C77 C80 1.525(9)
C77 C78 1.526(9)
C78 H78A 0.9800
C78 H78B 0.9800
C78 H78C 0.9800
C79 H79A 0.9800
C79 H79B 0.9800
C79 H79C 0.9800
C80 H80A 0.9800
C80 H80B 0.9800
C80 H80C 0.9800
C81 O28 1.423(7)
C81 C82 1.507(9)
C81 C84 1.510(9)
C81 C83 1.533(9)
C82 H82A 0.9800
C82 H82B 0.9800
C82 H82C 0.9800
C83 H83A 0.9800
C83 H83B 0.9800
C83 H83C 0.9800
C84 H84A 0.9800
C84 H84B 0.9800
C84 H84C 0.9800
C85 O30 1.440(7)
C85 C86 1.510(9)
C85 C88 1.515(9)
C85 C87 1.538(8)
C86 H86A 0.9800
C86 H86B 0.9800
C86 H86C 0.9800
C87 H87A 0.9800
C87 H87B 0.9800
C87 H87C 0.9800
C88 H88A 0.9800
C88 H88B 0.9800
C88 H88C 0.9800
C89 O31 1.438(7)
C89 C92 1.515(9)
C89 C90 1.515(9)
C89 C91 1.531(8)
C90 H90A 0.9800
C90 H90B 0.9800
C90 H90C 0.9800
C91 H91A 0.9800
C91 H91B 0.9800
C91 H91C 0.9800
C92 H92A 0.9800
C92 H92B 0.9800
C92 H92C 0.9800
C93 O32 1.450(8)
C93 C95 1.483(11)
C93 C94 1.520(9)
C93 C96 1.520(9)
C94 H94A 0.9800
C94 H94B 0.9800
C94 H94C 0.9800
C95 H95A 0.9800
C95 H95B 0.9800
C95 H95C 0.9800
C96 H96A 0.9800
C96 H96B 0.9800
C96 H96C 0.9800
C101 N1 1.481(9)
C101 C102 1.496(10)
C101 H10D 0.9900
C101 H10E 0.9900
C102 O101 1.415(8)
C102 H10F 0.9900
C102 H10G 0.9900
C103 O101 1.414(8)
C103 C104 1.488(10)
C103 H10H 0.9900
C103 H10I 0.9900
C104 O102 1.425(8)
C104 H10J 0.9900
C104 H10K 0.9900
C107 N1 1.479(9)
C107 C108 1.503(10)
C107 H10L 0.9900
C107 H10M 0.9900
C108 O103 1.398(8)
C108 H10N 0.9900
C108 H10O 0.9900
C109 O103 1.436(8)
C109 C110 1.498(10)
C109 H10P 0.9900
C109 H10Q 0.9900
C110 O104 1.416(8)
C110 H11D 0.9900
C110 H11E 0.9900
C111 O104 1.433(7)
C111 C112 1.512(10)
C111 H11F 0.9900
C111 H11G 0.9900
C112 N2 1.471(10)
C112 H11H 0.9900
C112 H11I 0.9900
C113 N1 1.472(9)
C113 C114 1.528(10)
C113 H11J 0.9900
C113 H11K 0.9900
C114 O106 1.438(8)
C114 H11L 0.9900
C114 H11M 0.9900
C115 O106 1.409(8)
C115 C116 1.468(11)
C115 H11N 0.9900
C115 H11O 0.9900
C116 O105 1.423(8)
C116 H11P 0.9900
C116 H11Q 0.9900
C117 O105 1.400(8)
C117 C118 1.483(11)
C117 H11R 0.9900
C117 H11S 0.9900
C118 N2 1.495(9)
C118 H11T 0.9900
C118 H11U 0.9900
C119 O102 1.427(8)
C119 C120 1.511(11)
C119 H11V 0.9900
C119 H11W 0.9900
C120 N2 1.454(9)
C120 H12D 0.9900
C120 H12E 0.9900
C201 N3 1.481(8)
C201 C202 1.519(9)
C201 H20D 0.9900
C201 H20E 0.9900
C202 O201 1.419(8)
C202 H20F 0.9900
C202 H20G 0.9900
C203 O201 1.428(7)
C203 C204 1.498(10)
C203 H20H 0.9900
C203 H20I 0.9900
C204 O202 1.427(7)
C204 H20J 0.9900
C204 H20K 0.9900
C205 O202 1.439(8)
C205 C206 1.508(9)
C205 H20L 0.9900
C205 H20M 0.9900
C206 N4 1.453(8)
C206 H20N 0.9900
C206 H20O 0.9900
C207 N4 1.487(8)
C207 C208 1.515(10)
C207 H20P 0.9900
C207 H20Q 0.9900
C208 O204 1.420(7)
C208 H20R 0.9900
C208 H20S 0.9900
C209 O204 1.415(7)
C209 C210 1.514(9)
C209 H20T 0.9900
C209 H20U 0.9900
C210 O203 1.427(7)
C210 H21A 0.9900
C210 H21B 0.9900
C211 O203 1.435(7)
C211 C212 1.514(9)
C211 H21C 0.9900
C211 H21D 0.9900
C212 N3 1.464(8)
C212 H21E 0.9900
C212 H21F 0.9900
C213 N3 1.486(8)
C213 C214 1.515(9)
C213 H21G 0.9900
C213 H21H 0.9900
C214 O205 1.412(8)
C214 H21I 0.9900
C214 H21J 0.9900
C215 O205 1.439(7)
C215 C216 1.477(10)
C215 H21K 0.9900
C215 H21L 0.9900
C216 O206 1.432(8)
C216 H21M 0.9900
C216 H21N 0.9900
C217 O206 1.428(8)
C217 C218 1.499(10)
C217 H21O 0.9900
C217 H21P 0.9900
C218 N4 1.484(8)
C218 H21Q 0.9900
C218 H21R 0.9900
K1 O101 2.816(5)
K1 O102 2.820(5)
K1 O105 2.820(4)
K1 O104 2.835(5)
K1 O103 2.838(5)
K1 O106 2.853(5)
K1 N1 2.995(6)
K1 N2 3.050(6)
K2 O201 2.807(4)
K2 O206 2.810(4)
K2 O203 2.820(4)
K2 O202 2.832(4)
K2 O204 2.838(4)
K2 O205 2.845(4)
K2 N3 3.000(5)
K2 N4 3.064(5)
O1 Si1 1.579(5)
O1 Ce1 2.236(4)
O2 Si1 1.640(4)
O3 Si1 1.638(5)
O4 Si1 1.640(4)
O5 Si2 1.594(5)
O5 Ce1 2.207(4)
O6 Si2 1.644(4)
O7 Si2 1.638(4)
O8 Si2 1.639(4)
O9 Si3 1.589(4)
O9 Ce1 2.232(4)
O10 Si3 1.624(4)
O11 Si3 1.626(5)
O12 Si3 1.638(5)
O13 Si4 1.570(5)
O13 Ce1 2.215(5)
O14 Si4 1.608(6)
O15 Si4 1.615(6)
O16 Si4 1.635(5)
O17 Si5 1.584(4)
O17 Ce2 2.226(4)
O18 Si5 1.633(5)
O19 Si5 1.638(4)
O20 Si5 1.634(4)
O21 Si6 1.584(4)
O21 Ce2 2.229(4)
O22 Si6 1.635(4)
O23 Si6 1.635(5)
O24 Si6 1.640(4)
O25 Si7 1.586(4)
O25 Ce2 2.238(4)
O26 Si7 1.649(4)
O27 Si7 1.630(4)
O28 Si7 1.620(5)
O29 Si8 1.582(4)
O29 Ce2 2.246(4)
O30 Si8 1.637(4)
O31 Si8 1.634(5)
O32 Si8 1.629(4)
C38 H38A 0.9800
C38 H38B 0.9800
C38 H38C 0.9800
C39 H39A 0.9800
C39 H39B 0.9800
C39 H39C 0.9800
C40 H40A 0.9800
C40 H40B 0.9800
C40 H40C 0.9800
C38A H38D 0.9800
C38A H38E 0.9800
C38A H38F 0.9800
C39A H39D 0.9800
C39A H39E 0.9800
C39A H39F 0.9800
C40A H40D 0.9800
C40A H40E 0.9800
C40A H40F 0.9800
